data_4333979
loop_
_publ_author_name
'Arunabha Thakur'
'Kiran Kumar Varma Chakrahari'
'Bijan Mondal'
'Sundargopal Ghosh'

_publ_section_title
;
 Novel Triple-Decker Sandwich Complex with a Six-Membered [B3Co2(\m4-Te)]
 Ring as the Middle Deck
;
_journal_name_full 'Inorganic Chemistry'
_journal_page_first 2262
_journal_page_last 2264
_journal_paper_doi 10.1021/ic3022358
_journal_volume 52
_journal_year 2013
_chemical_formula_moiety 'C26 H33 B3 Co2 Mo2 O6 S'
_chemical_formula_sum 'C26 H33 B3 Co2 Mo2 O6 S'
_chemical_formula_weight 815.75
_chemical_name_systematic
;

 ?

;
_space_group_IT_number 33
_symmetry_cell_setting orthorhombic
_symmetry_space_group_name_Hall 'P 2c -2n'
_symmetry_space_group_name_H-M 'P n a 21'
_atom_sites_solution_hydrogens geom
_atom_sites_solution_primary direct
_atom_sites_solution_secondary difmap
_audit_creation_method SHELXL-97
_cell_angle_alpha 90.00
_cell_angle_beta 90.00
_cell_angle_gamma 90.00
_cell_formula_units_Z 4
_cell_length_a 15.8054(6)
_cell_length_b 12.0035(3)
_cell_length_c 15.7935(7)
_cell_measurement_reflns_used 7950
_cell_measurement_temperature 173(2)
_cell_measurement_theta_max 28.03
_cell_measurement_theta_min 2.49
_cell_volume 2996.34(19)
_computing_cell_refinement 'APEXII/SAINT, Bruker,2004'
_computing_data_collection 'APEXII, Bruker,2004'
_computing_data_reduction 'SAINT PLUS/XPREP, Bruker,2004'
_computing_molecular_graphics 'ORTEP-3   (Farrugia, 1997)'
_computing_publication_material 'SHELXL-97  (Sheldrick, 2008)'
_computing_structure_refinement 'SHELXL-97  (Sheldrick, 2008)'
_computing_structure_solution 'SHELXS-97  (Sheldrick, 2008)'
_diffrn_ambient_temperature 173(2)
_diffrn_measured_fraction_theta_full 0.867
_diffrn_measured_fraction_theta_max 0.867
_diffrn_measurement_device_type 'Bruker ApexII CCD area detector'
_diffrn_measurement_method 'phi and omega scans'
_diffrn_radiation_monochromator graphite
_diffrn_radiation_source 'fine-focus sealed tube'
_diffrn_radiation_type MoK\a
_diffrn_radiation_wavelength 0.71073
_diffrn_reflns_av_R_equivalents 0.0275
_diffrn_reflns_av_sigmaI/netI 0.0358
_diffrn_reflns_limit_h_max 18
_diffrn_reflns_limit_h_min -18
_diffrn_reflns_limit_k_max 13
_diffrn_reflns_limit_k_min -10
_diffrn_reflns_limit_l_max 16
_diffrn_reflns_limit_l_min -15
_diffrn_reflns_number 10695
_diffrn_reflns_theta_full 25.00
_diffrn_reflns_theta_max 25.00
_diffrn_reflns_theta_min 2.13
_exptl_absorpt_coefficient_mu 2.014
_exptl_absorpt_correction_T_max 0.7521
_exptl_absorpt_correction_T_min 0.5391
_exptl_absorpt_correction_type multi-scan
_exptl_absorpt_process_details 'SADABS (Bruker, 2004)'
_exptl_crystal_colour brown
_exptl_crystal_density_diffrn 1.808
_exptl_crystal_description Block
_exptl_crystal_F_000 1624
_exptl_crystal_size_max 0.35
_exptl_crystal_size_mid 0.25
_exptl_crystal_size_min 0.15
_refine_diff_density_max 0.348
_refine_diff_density_min -0.314
_refine_diff_density_rms 0.052
_refine_ls_abs_structure_details 'Flack H D (1983), Acta Cryst. A39, 876-881'
_refine_ls_abs_structure_Flack 0.001(11)
_refine_ls_extinction_method none
_refine_ls_goodness_of_fit_ref 1.019
_refine_ls_hydrogen_treatment mixed
_refine_ls_matrix_type full
_refine_ls_number_parameters 383
_refine_ls_number_reflns 4230
_refine_ls_number_restraints 1
_refine_ls_restrained_S_all 1.019
_refine_ls_R_factor_all 0.0192
_refine_ls_R_factor_gt 0.0176
_refine_ls_shift/su_max 0.002
_refine_ls_shift/su_mean 0.000
_refine_ls_structure_factor_coef Fsqd
_refine_ls_weighting_details 'calc w=1/[\s^2^(Fo^2^)+(0.0134P)^2^+0.0000P] where P=(Fo^2^+2Fc^2^)/3'
_refine_ls_weighting_scheme calc
_refine_ls_wR_factor_gt 0.0398
_refine_ls_wR_factor_ref 0.0407
_reflns_number_gt 4077
_reflns_number_total 4230
_reflns_threshold_expression >2sigma(I)
_cod_data_source_file ic3022358_si_002_3.cif
_cod_data_source_block new_2
_cod_original_sg_symbol_Hall 'P 2c -2n '
_cod_database_code 4333979

loop_
_symmetry_equiv_pos_as_xyz
'x, y, z'
'-x, -y, z+1/2'
'x+1/2, -y+1/2, z'
'-x+1/2, y+1/2, z+1/2'

loop_
_atom_site_label
_atom_site_type_symbol
_atom_site_fract_x
_atom_site_fract_y
_atom_site_fract_z
_atom_site_U_iso_or_equiv
_atom_site_adp_type
_atom_site_occupancy
_atom_site_symmetry_multiplicity
_atom_site_calc_flag
_atom_site_refinement_flags
B1 B 0.26519(19) 0.3634(3) 0.9617(3) 0.0216(9) Uani 1 1 d .
B2 B 0.3403(2) 0.4176(3) 1.0265(3) 0.0260(10) Uani 1 1 d .
B3 B 0.2675(2) 0.3264(3) 1.0645(3) 0.0219(10) Uani 1 1 d .
C1 C 0.06776(18) 0.2797(3) 0.9263(3) 0.0283(9) Uani 1 1 d .
C2 C 0.00531(17) 0.3334(3) 0.9774(3) 0.0291(10) Uani 1 1 d .
C3 C 0.01352(17) 0.2953(3) 1.0608(2) 0.0252(9) Uani 1 1 d .
C4 C 0.08067(17) 0.2139(3) 1.0615(2) 0.0242(9) Uani 1 1 d .
C5 C 0.11268(17) 0.2054(2) 0.9788(3) 0.0256(9) Uani 1 1 d .
C6 C 0.1758(2) 0.1195(2) 0.9497(3) 0.0458(12) Uani 1 1 d .
H6A H 0.2193 0.1095 0.9932 0.069 Uiso 1 1 calc R
H6B H 0.2023 0.1445 0.8969 0.069 Uiso 1 1 calc R
H6C H 0.1467 0.0485 0.9399 0.069 Uiso 1 1 calc R
C7 C 0.0762(3) 0.2897(4) 0.8329(3) 0.0539(13) Uani 1 1 d .
H7A H 0.1343 0.2717 0.8162 0.081 Uiso 1 1 calc R
H7B H 0.0628 0.3661 0.8156 0.081 Uiso 1 1 calc R
H7C H 0.0370 0.2379 0.8053 0.081 Uiso 1 1 calc R
C8 C -0.06450(19) 0.4064(3) 0.9440(4) 0.0526(14) Uani 1 1 d .
H8A H -0.1118 0.3599 0.9252 0.079 Uiso 1 1 calc R
H8B H -0.0433 0.4503 0.8961 0.079 Uiso 1 1 calc R
H8C H -0.0838 0.4568 0.9889 0.079 Uiso 1 1 calc R
C9 C -0.04248(19) 0.3181(3) 1.1349(3) 0.0414(11) Uani 1 1 d .
H9A H -0.0755 0.3857 1.1242 0.062 Uiso 1 1 calc R
H9B H -0.0078 0.3285 1.1857 0.062 Uiso 1 1 calc R
H9C H -0.0809 0.2550 1.1434 0.062 Uiso 1 1 calc R
C10 C 0.1026(2) 0.1407(3) 1.1346(3) 0.0425(11) Uani 1 1 d .
H10A H 0.0728 0.0695 1.1291 0.064 Uiso 1 1 calc R
H10B H 0.0858 0.1771 1.1875 0.064 Uiso 1 1 calc R
H10C H 0.1638 0.1273 1.1351 0.064 Uiso 1 1 calc R
C11 C 0.33186(19) 0.7015(3) 0.8880(3) 0.0295(9) Uani 1 1 d .
C12 C 0.26269(17) 0.6643(3) 0.8370(2) 0.0238(8) Uani 1 1 d .
C13 C 0.27947(18) 0.5540(3) 0.8104(2) 0.0242(9) Uani 1 1 d .
C14 C 0.35974(19) 0.5231(3) 0.8431(3) 0.0312(10) Uani 1 1 d .
C15 C 0.39021(18) 0.6130(3) 0.8916(3) 0.0317(9) Uani 1 1 d .
C16 C 0.4783(2) 0.6203(4) 0.9299(3) 0.0561(14) Uani 1 1 d .
H16A H 0.4918 0.5500 0.9585 0.084 Uiso 1 1 calc R
H16B H 0.4801 0.6814 0.9710 0.084 Uiso 1 1 calc R
H16C H 0.5197 0.6341 0.8850 0.084 Uiso 1 1 calc R
C17 C 0.3446(2) 0.8179(3) 0.9222(3) 0.0490(12) Uani 1 1 d .
H17A H 0.3797 0.8608 0.8827 0.074 Uiso 1 1 calc R
H17B H 0.3729 0.8140 0.9773 0.074 Uiso 1 1 calc R
H17C H 0.2896 0.8545 0.9288 0.074 Uiso 1 1 calc R
C18 C 0.1892(2) 0.7349(3) 0.8081(3) 0.0384(10) Uani 1 1 d .
H18A H 0.2027 0.7693 0.7535 0.058 Uiso 1 1 calc R
H18B H 0.1782 0.7933 0.8501 0.058 Uiso 1 1 calc R
H18C H 0.1388 0.6880 0.8020 0.058 Uiso 1 1 calc R
C19 C 0.2279(2) 0.4868(3) 0.7489(3) 0.0403(11) Uani 1 1 d .
H19A H 0.1677 0.5016 0.7582 0.060 Uiso 1 1 calc R
H19B H 0.2393 0.4074 0.7576 0.060 Uiso 1 1 calc R
H19C H 0.2433 0.5076 0.6909 0.060 Uiso 1 1 calc R
C20 C 0.4090(2) 0.4205(3) 0.8217(3) 0.0480(12) Uani 1 1 d .
H20A H 0.4504 0.4378 0.7774 0.072 Uiso 1 1 calc R
H20B H 0.3703 0.3626 0.8013 0.072 Uiso 1 1 calc R
H20C H 0.4386 0.3938 0.8723 0.072 Uiso 1 1 calc R
C21 C 0.15563(18) 0.4001(3) 1.1567(3) 0.0260(9) Uani 1 1 d .
C22 C 0.3225(2) 0.6206(3) 1.0625(3) 0.0325(10) Uani 1 1 d .
C23 C 0.3320(2) 0.4786(3) 1.2013(3) 0.0315(9) Uani 1 1 d .
C24 C 0.1979(2) 0.6108(3) 1.1796(3) 0.0354(10) Uani 1 1 d .
C25 C 0.0345(2) 0.6064(3) 1.1166(3) 0.0344(9) Uani 1 1 d .
C26 C 0.1536(2) 0.7618(3) 1.0594(3) 0.0407(11) Uani 1 1 d .
Co1 Co 0.25681(2) 0.48996(4) 1.11737(4) 0.02243(12) Uani 1 1 d .
Co2 Co 0.13946(3) 0.61548(4) 1.07332(4) 0.02443(13) Uani 1 1 d .
Mo1 Mo 0.138019(13) 0.39142(2) 1.02785(2) 0.01654(8) Uani 1 1 d .
Mo2 Mo 0.265167(13) 0.55436(2) 0.95883(2) 0.01841(8) Uani 1 1 d .
O1 O 0.36803(15) 0.6834(2) 1.0963(2) 0.0502(9) Uani 1 1 d .
O2 O 0.38306(16) 0.4761(2) 1.2506(2) 0.0482(8) Uani 1 1 d .
O3 O 0.13641(14) 0.3743(2) 1.2253(2) 0.0387(7) Uani 1 1 d .
O4 O 0.19932(18) 0.6536(3) 1.2446(2) 0.0553(9) Uani 1 1 d .
O5 O -0.03160(16) 0.6020(2) 1.1426(2) 0.0568(9) Uani 1 1 d .
O6 O 0.16085(19) 0.8557(2) 1.0525(3) 0.0681(11) Uani 1 1 d .
S1 S 0.11818(4) 0.54939(6) 0.94375(6) 0.0202(2) Uani 1 1 d .
H3BB H 0.2739(16) 0.254(3) 1.099(2) 0.020(8) Uiso 1 1 d .
H2BB H 0.4064(19) 0.409(3) 1.039(3) 0.038(10) Uiso 1 1 d .
H1BB H 0.2734(16) 0.316(3) 0.904(3) 0.024(9) Uiso 1 1 d .

loop_
_atom_site_aniso_label
_atom_site_aniso_U_11
_atom_site_aniso_U_22
_atom_site_aniso_U_33
_atom_site_aniso_U_23
_atom_site_aniso_U_13
_atom_site_aniso_U_12
B1 0.0197(16) 0.0203(18) 0.025(3) 0.005(2) 0.0052(17) -0.0032(12)
B2 0.0191(16) 0.030(2) 0.029(3) -0.002(2) -0.004(2) 0.0011(14)
B3 0.0206(16) 0.024(2) 0.021(3) 0.004(2) -0.0045(15) 0.0004(14)
C1 0.0312(16) 0.0260(17) 0.028(3) 0.0025(17) -0.0047(15) -0.0193(14)
C2 0.0199(15) 0.0279(17) 0.040(3) 0.0069(19) -0.0124(15) -0.0087(12)
C3 0.0152(14) 0.0283(18) 0.032(3) 0.0000(18) 0.0017(13) -0.0085(12)
C4 0.0194(15) 0.0234(17) 0.030(3) 0.0093(17) -0.0034(14) -0.0090(12)
C5 0.0242(15) 0.0198(16) 0.033(3) 0.0004(18) 0.0029(15) -0.0101(12)
C6 0.0419(19) 0.0269(19) 0.069(4) -0.012(2) 0.018(2) -0.0079(14)
C7 0.074(3) 0.066(3) 0.022(3) -0.002(2) -0.006(2) -0.044(2)
C8 0.0299(17) 0.045(2) 0.083(4) 0.015(3) -0.028(2) -0.0063(15)
C9 0.0253(16) 0.058(2) 0.041(3) -0.014(2) 0.0097(17) -0.0125(15)
C10 0.0384(19) 0.042(2) 0.047(3) 0.018(2) -0.0070(19) -0.0111(16)
C11 0.0410(18) 0.0260(18) 0.021(3) 0.0067(18) 0.0029(16) -0.0164(14)
C12 0.0308(16) 0.0257(18) 0.015(2) 0.0088(18) 0.0021(14) -0.0031(13)
C13 0.0253(16) 0.031(2) 0.016(3) 0.0045(17) 0.0018(14) -0.0086(13)
C14 0.0251(18) 0.0328(19) 0.036(3) 0.007(2) 0.0113(16) -0.0050(13)
C15 0.0210(15) 0.046(2) 0.028(3) 0.015(2) -0.0008(16) -0.0138(14)
C16 0.0249(17) 0.091(3) 0.052(4) 0.016(3) -0.0081(18) -0.0251(18)
C17 0.085(3) 0.030(2) 0.032(3) 0.004(2) -0.006(2) -0.0273(19)
C18 0.046(2) 0.044(2) 0.026(3) 0.016(2) 0.0015(17) 0.0120(16)
C19 0.043(2) 0.053(3) 0.024(3) -0.002(2) 0.0055(17) -0.0195(17)
C20 0.039(2) 0.051(2) 0.053(4) 0.013(2) 0.025(2) 0.0120(18)
C21 0.0216(15) 0.029(2) 0.028(3) 0.0029(19) -0.0040(16) -0.0039(13)
C22 0.040(2) 0.036(2) 0.022(3) 0.0050(19) -0.0048(17) -0.0109(16)
C23 0.036(2) 0.031(2) 0.028(3) 0.0109(19) -0.0075(17) -0.0108(14)
C24 0.045(2) 0.033(2) 0.028(3) -0.004(2) -0.0055(18) 0.0042(15)
C25 0.0387(19) 0.035(2) 0.030(3) -0.005(2) 0.0005(18) 0.0104(14)
C26 0.046(2) 0.036(2) 0.039(3) -0.001(2) -0.0118(17) 0.0038(17)
Co1 0.0229(2) 0.0250(2) 0.0193(3) 0.0033(2) -0.0067(2) -0.00274(16)
Co2 0.0286(2) 0.0231(3) 0.0215(4) -0.0020(2) -0.0028(2) 0.00384(16)
Mo1 0.01466(11) 0.01895(14) 0.01600(19) 0.00262(14) -0.00194(12) -0.00091(10)
Mo2 0.01781(11) 0.01937(14) 0.0180(2) 0.00335(15) -0.00316(14) -0.00315(9)
O1 0.0691(17) 0.0489(18) 0.033(2) 0.0089(15) -0.0179(14) -0.0378(14)
O2 0.0487(15) 0.0558(17) 0.040(2) 0.0132(16) -0.0295(15) -0.0183(13)
O3 0.0390(14) 0.0608(19) 0.016(2) 0.0036(15) 0.0006(12) -0.0156(11)
O4 0.082(2) 0.0560(19) 0.028(2) -0.0179(18) -0.0159(16) 0.0204(15)
O5 0.0439(15) 0.0667(19) 0.060(3) -0.0071(17) 0.0225(16) 0.0159(13)
O6 0.087(2) 0.0248(16) 0.092(4) 0.0039(18) -0.022(2) -0.0008(14)
S1 0.0189(3) 0.0217(4) 0.0202(6) 0.0046(4) -0.0037(3) -0.0004(3)

loop_
_atom_type_symbol
_atom_type_description
_atom_type_scat_dispersion_real
_atom_type_scat_dispersion_imag
_atom_type_scat_source
C C 0.0033 0.0016 'International Tables Vol C Tables 4.2.6.8 and 6.1.1.4'
H H 0.0000 0.0000 'International Tables Vol C Tables 4.2.6.8 and 6.1.1.4'
B B 0.0013 0.0007 'International Tables Vol C Tables 4.2.6.8 and 6.1.1.4'
O O 0.0106 0.0060 'International Tables Vol C Tables 4.2.6.8 and 6.1.1.4'
S S 0.1246 0.1234 'International Tables Vol C Tables 4.2.6.8 and 6.1.1.4'
Co Co 0.3494 0.9721 'International Tables Vol C Tables 4.2.6.8 and 6.1.1.4'
Mo Mo -1.6832 0.6857 'International Tables Vol C Tables 4.2.6.8 and 6.1.1.4'

loop_
_geom_angle_atom_site_label_1
_geom_angle_atom_site_label_2
_geom_angle_atom_site_label_3
_geom_angle
B3 B1 B2 60.3(3)
B3 B1 Mo1 67.51(19)
B2 B1 Mo1 106.4(3)
B3 B1 Mo2 106.4(3)
B2 B1 Mo2 68.17(18)
Mo1 B1 Mo2 82.05(12)
B3 B1 H1BB 132.1(18)
B2 B1 H1BB 128.7(14)
Mo1 B1 H1BB 124.5(14)
Mo2 B1 H1BB 120.7(18)
B1 B2 B3 59.5(2)
B1 B2 Co1 97.4(2)
B3 B2 Co1 66.8(2)
B1 B2 Mo2 68.36(18)
B3 B2 Mo2 106.00(19)
Co1 B2 Mo2 72.64(11)
B1 B2 H2BB 139(2)
B3 B2 H2BB 122.1(19)
Co1 B2 H2BB 121(2)
Mo2 B2 H2BB 131.8(19)
B1 B3 B2 60.2(3)
B1 B3 Co1 97.6(2)
B2 B3 Co1 66.4(2)
B1 B3 Mo1 69.11(17)
B2 B3 Mo1 107.4(2)
Co1 B3 Mo1 73.28(12)
B1 B3 H3BB 136.9(19)
B2 B3 H3BB 131.6(15)
Co1 B3 H3BB 125.5(19)
Mo1 B3 H3BB 121.0(15)
C5 C1 C2 107.4(3)
C5 C1 C7 126.2(4)
C2 C1 C7 125.9(4)
C5 C1 Mo1 73.90(19)
C2 C1 Mo1 71.66(19)
C7 C1 Mo1 125.8(2)
C3 C2 C1 108.7(3)
C3 C2 C8 126.0(4)
C1 C2 C8 124.8(4)
C3 C2 Mo1 72.27(17)
C1 C2 Mo1 73.07(16)
C8 C2 Mo1 126.9(2)
C2 C3 C4 107.3(3)
C2 C3 C9 128.5(3)
C4 C3 C9 123.7(3)
C2 C3 Mo1 73.00(18)
C4 C3 Mo1 73.54(16)
C9 C3 Mo1 125.6(2)
C5 C4 C3 107.9(3)
C5 C4 C10 126.3(3)
C3 C4 C10 125.2(3)
C5 C4 Mo1 73.71(17)
C3 C4 Mo1 70.85(17)
C10 C4 Mo1 127.8(2)
C4 C5 C1 108.7(3)
C4 C5 C6 124.9(3)
C1 C5 C6 125.9(4)
C4 C5 Mo1 72.07(18)
C1 C5 Mo1 71.68(18)
C6 C5 Mo1 128.8(2)
C5 C6 H6A 109.5
C5 C6 H6B 109.5
H6A C6 H6B 109.5
C5 C6 H6C 109.5
H6A C6 H6C 109.5
H6B C6 H6C 109.5
C1 C7 H7A 109.5
C1 C7 H7B 109.5
H7A C7 H7B 109.5
C1 C7 H7C 109.5
H7A C7 H7C 109.5
H7B C7 H7C 109.5
C2 C8 H8A 109.5
C2 C8 H8B 109.5
H8A C8 H8B 109.5
C2 C8 H8C 109.5
H8A C8 H8C 109.5
H8B C8 H8C 109.5
C3 C9 H9A 109.5
C3 C9 H9B 109.5
H9A C9 H9B 109.5
C3 C9 H9C 109.5
H9A C9 H9C 109.5
H9B C9 H9C 109.5
C4 C10 H10A 109.5
C4 C10 H10B 109.5
H10A C10 H10B 109.5
C4 C10 H10C 109.5
H10A C10 H10C 109.5
H10B C10 H10C 109.5
C15 C11 C12 106.7(3)
C15 C11 C17 126.6(3)
C12 C11 C17 126.3(3)
C15 C11 Mo2 72.94(19)
C12 C11 Mo2 71.93(18)
C17 C11 Mo2 126.0(3)
C13 C12 C11 108.4(3)
C13 C12 C18 125.5(3)
C11 C12 C18 125.7(3)
C13 C12 Mo2 73.3(2)
C11 C12 Mo2 72.4(2)
C18 C12 Mo2 125.4(2)
C12 C13 C14 107.7(3)
C12 C13 C19 126.4(3)
C14 C13 C19 125.4(3)
C12 C13 Mo2 71.6(2)
C14 C13 Mo2 74.0(2)
C19 C13 Mo2 126.3(2)
C15 C14 C13 107.7(3)
C15 C14 C20 125.2(3)
C13 C14 C20 126.7(4)
C15 C14 Mo2 71.2(2)
C13 C14 Mo2 71.3(2)
C20 C14 Mo2 128.8(3)
C11 C15 C14 109.4(3)
C11 C15 C16 124.9(3)
C14 C15 C16 125.0(3)
C11 C15 Mo2 72.14(18)
C14 C15 Mo2 74.27(19)
C16 C15 Mo2 127.4(3)
C15 C16 H16A 109.5
C15 C16 H16B 109.5
H16A C16 H16B 109.5
C15 C16 H16C 109.5
H16A C16 H16C 109.5
H16B C16 H16C 109.5
C11 C17 H17A 109.5
C11 C17 H17B 109.5
H17A C17 H17B 109.5
C11 C17 H17C 109.5
H17A C17 H17C 109.5
H17B C17 H17C 109.5
C12 C18 H18A 109.5
C12 C18 H18B 109.5
H18A C18 H18B 109.5
C12 C18 H18C 109.5
H18A C18 H18C 109.5
H18B C18 H18C 109.5
C13 C19 H19A 109.5
C13 C19 H19B 109.5
H19A C19 H19B 109.5
C13 C19 H19C 109.5
H19A C19 H19C 109.5
H19B C19 H19C 109.5
C14 C20 H20A 109.5
C14 C20 H20B 109.5
H20A C20 H20B 109.5
C14 C20 H20C 109.5
H20A C20 H20C 109.5
H20B C20 H20C 109.5
O3 C21 Co1 129.2(3)
O3 C21 Mo1 150.5(3)
Co1 C21 Mo1 80.21(15)
O1 C22 Mo2 153.3(3)
O1 C22 Co1 127.2(3)
Mo2 C22 Co1 79.47(12)
O2 C23 Co1 174.9(3)
O4 C24 Co2 141.2(3)
O4 C24 Co1 139.5(3)
Co2 C24 Co1 79.28(18)
O5 C25 Co2 178.8(4)
O6 C26 Co2 177.9(4)
C23 Co1 C24 90.04(17)
C23 Co1 C21 104.86(16)
C24 Co1 C21 82.34(15)
C23 Co1 C22 92.02(15)
C24 Co1 C22 83.64(16)
C21 Co1 C22 157.99(14)
C23 Co1 B2 93.26(17)
C24 Co1 B2 157.03(16)
C21 Co1 B2 118.52(14)
C22 Co1 B2 73.53(15)
C23 Co1 B3 99.62(16)
C24 Co1 B3 154.25(15)
C21 Co1 B3 72.14(14)
C22 Co1 B3 119.47(16)
B2 Co1 B3 46.83(14)
C23 Co1 Co2 138.57(13)
C24 Co1 Co2 49.16(13)
C21 Co1 Co2 79.64(9)
C22 Co1 Co2 78.36(10)
B2 Co1 Co2 121.26(12)
B3 Co1 Co2 120.33(10)
C23 Co1 Mo2 134.23(12)
C24 Co1 Mo2 106.31(13)
C21 Co1 Mo2 119.30(12)
C22 Co1 Mo2 49.62(11)
B2 Co1 Mo2 56.42(12)
B3 Co1 Mo2 83.92(13)
Co2 Co1 Mo2 65.95(2)
C23 Co1 Mo1 147.08(11)
C24 Co1 Mo1 105.05(11)
C21 Co1 Mo1 50.40(12)
C22 Co1 Mo1 118.24(11)
B2 Co1 Mo1 84.08(10)
B3 Co1 Mo1 55.53(9)
Co2 Co1 Mo1 65.806(16)
Mo2 Co1 Mo1 69.856(16)
C26 Co2 C25 102.82(16)
C26 Co2 C24 94.40(18)
C25 Co2 C24 96.32(18)
C26 Co2 S1 104.90(15)
C25 Co2 S1 100.87(14)
C24 Co2 S1 150.42(12)
C26 Co2 Co1 122.50(12)
C25 Co2 Co1 123.02(12)
C24 Co2 Co1 51.56(11)
S1 Co2 Co1 98.87(3)
C26 Co2 Mo1 156.98(15)
C25 Co2 Mo1 91.82(11)
C24 Co2 Mo1 101.62(11)
S1 Co2 Mo1 54.25(2)
Co1 Co2 Mo1 59.558(15)
C26 Co2 Mo2 95.17(14)
C25 Co2 Mo2 152.78(13)
C24 Co2 Mo2 102.55(12)
S1 Co2 Mo2 54.24(2)
Co1 Co2 Mo2 59.356(17)
Mo1 Co2 Mo2 65.407(12)
C21 Mo1 B3 69.04(14)
C21 Mo1 B1 109.89(15)
B3 Mo1 B1 43.38(17)
C21 Mo1 S1 122.67(9)
B3 Mo1 S1 123.12(11)
B1 Mo1 S1 88.73(10)
C21 Mo1 C3 85.33(13)
B3 Mo1 C3 122.19(13)
B1 Mo1 C3 140.08(13)
S1 Mo1 C3 114.45(9)
C21 Mo1 C2 118.11(13)
B3 Mo1 C2 142.26(12)
B1 Mo1 C2 125.82(16)
S1 Mo1 C2 85.89(9)
C3 Mo1 C2 34.73(12)
C21 Mo1 C1 139.68(12)
B3 Mo1 C1 113.67(14)
B1 Mo1 C1 91.09(14)
S1 Mo1 C1 90.67(9)
C3 Mo1 C1 58.45(13)
C2 Mo1 C1 35.27(12)
C21 Mo1 C4 82.84(13)
B3 Mo1 C4 88.75(12)
B1 Mo1 C4 107.76(12)
S1 Mo1 C4 143.51(8)
C3 Mo1 C4 35.61(11)
C2 Mo1 C4 57.93(11)
C1 Mo1 C4 57.63(12)
C21 Mo1 C5 112.90(13)
B3 Mo1 C5 84.97(13)
B1 Mo1 C5 82.08(12)
S1 Mo1 C5 123.37(9)
C3 Mo1 C5 58.11(11)
C2 Mo1 C5 57.66(11)
C1 Mo1 C5 34.42(11)
C4 Mo1 C5 34.21(12)
C21 Mo1 Co1 49.39(9)
B3 Mo1 Co1 51.18(10)
B1 Mo1 Co1 71.64(12)
S1 Mo1 Co1 92.09(2)
C3 Mo1 Co1 134.62(10)
C2 Mo1 Co1 162.28(9)
C1 Mo1 Co1 162.44(8)
C4 Mo1 Co1 123.73(8)
C5 Mo1 Co1 135.36(8)
C21 Mo1 Co2 72.24(9)
B3 Mo1 Co2 105.06(10)
B1 Mo1 Co2 104.63(9)
S1 Mo1 Co2 50.48(3)
C3 Mo1 Co2 115.22(8)
C2 Mo1 Co2 112.42(8)
C1 Mo1 Co2 136.55(8)
C4 Mo1 Co2 144.28(9)
C5 Mo1 Co2 169.95(7)
Co1 Mo1 Co2 54.636(14)
C21 Mo1 Mo2 103.61(9)
B3 Mo1 Mo2 73.35(11)
B1 Mo1 Mo2 49.01(9)
S1 Mo1 Mo2 49.915(17)
C3 Mo1 Mo2 164.35(9)
C2 Mo1 Mo2 131.79(9)
C1 Mo1 Mo2 115.85(9)
C4 Mo1 Mo2 156.77(8)
C5 Mo1 Mo2 126.88(8)
Co1 Mo1 Mo2 54.956(14)
Co2 Mo1 Mo2 57.312(12)
C22 Mo2 B2 70.97(15)
C22 Mo2 B1 112.05(16)
B2 Mo2 B1 43.46(15)
C22 Mo2 C12 116.74(14)
B2 Mo2 C12 142.99(14)
B1 Mo2 C12 125.56(16)
C22 Mo2 S1 122.38(11)
B2 Mo2 S1 123.01(9)
B1 Mo2 S1 88.66(8)
C12 Mo2 S1 85.05(7)
C22 Mo2 C11 83.60(14)
B2 Mo2 C11 122.00(12)
B1 Mo2 C11 139.78(14)
C12 Mo2 C11 35.62(12)
S1 Mo2 C11 114.73(9)
C22 Mo2 C15 82.62(14)
B2 Mo2 C15 89.38(13)
B1 Mo2 C15 107.94(13)
C12 Mo2 C15 58.17(12)
S1 Mo2 C15 142.90(10)
C11 Mo2 C15 34.92(11)
C22 Mo2 C13 139.39(13)
B2 Mo2 C13 114.41(15)
B1 Mo2 C13 91.02(16)
C12 Mo2 C13 35.10(12)
S1 Mo2 C13 89.65(8)
C11 Mo2 C13 58.85(12)
C15 Mo2 C13 58.03(12)
C22 Mo2 C14 113.46(14)
B2 Mo2 C14 85.41(15)
B1 Mo2 C14 81.84(14)
C12 Mo2 C14 57.91(12)
S1 Mo2 C14 122.67(10)
C11 Mo2 C14 58.10(13)
C15 Mo2 C14 34.54(13)
C13 Mo2 C14 34.78(12)
C22 Mo2 Co1 50.92(11)
B2 Mo2 Co1 50.94(12)
B1 Mo2 Co1 71.74(14)
C12 Mo2 Co1 162.30(9)
S1 Mo2 Co1 92.27(3)
C11 Mo2 Co1 134.48(10)
C15 Mo2 Co1 124.15(10)
C13 Mo2 Co1 162.59(8)
C14 Mo2 Co1 135.63(10)
C22 Mo2 Co2 72.08(11)
B2 Mo2 Co2 104.83(12)
B1 Mo2 Co2 104.52(11)
C12 Mo2 Co2 111.99(8)
S1 Mo2 Co2 50.46(3)
C11 Mo2 Co2 115.63(9)
C15 Mo2 Co2 144.49(9)
C13 Mo2 Co2 135.66(8)
C14 Mo2 Co2 169.66(10)
Co1 Mo2 Co2 54.696(16)
C22 Mo2 Mo1 105.10(11)
B2 Mo2 Mo1 73.23(9)
B1 Mo2 Mo1 48.93(9)
C12 Mo2 Mo1 130.93(7)
S1 Mo2 Mo1 49.92(2)
C11 Mo2 Mo1 164.63(8)
C15 Mo2 Mo1 156.87(9)
C13 Mo2 Mo1 115.06(7)
C14 Mo2 Mo1 126.35(8)
Co1 Mo2 Mo1 55.187(12)
Co2 Mo2 Mo1 57.281(12)
Co2 S1 Mo2 75.30(3)
Co2 S1 Mo1 75.27(3)
Mo2 S1 Mo1 80.17(2)

loop_
_geom_bond_atom_site_label_1
_geom_bond_atom_site_label_2
_geom_bond_distance
B1 B3 1.684(7)
B1 B2 1.697(6)
B1 Mo1 2.290(4)
B1 Mo2 2.293(3)
B1 H1BB 1.09(4)
B2 B3 1.699(5)
B2 Co1 2.135(4)
B2 Mo2 2.290(4)
B2 H2BB 1.07(3)
B3 Co1 2.140(4)
B3 Mo1 2.265(3)
B3 H3BB 1.03(3)
C1 C5 1.410(5)
C1 C2 1.429(5)
C1 C7 1.485(6)
C1 Mo1 2.368(3)
C2 C3 1.400(5)
C2 C8 1.505(4)
C2 Mo1 2.349(3)
C3 C4 1.442(4)
C3 C9 1.492(5)
C3 Mo1 2.340(3)
C4 C5 1.404(5)
C4 C10 1.492(5)
C4 Mo1 2.375(3)
C5 C6 1.507(4)
C5 Mo1 2.396(3)
C6 H6A 0.9800
C6 H6B 0.9800
C6 H6C 0.9800
C7 H7A 0.9800
C7 H7B 0.9800
C7 H7C 0.9800
C8 H8A 0.9800
C8 H8B 0.9800
C8 H8C 0.9800
C9 H9A 0.9800
C9 H9B 0.9800
C9 H9C 0.9800
C10 H10A 0.9800
C10 H10B 0.9800
C10 H10C 0.9800
C11 C15 1.408(5)
C11 C12 1.430(5)
C11 C17 1.512(5)
C11 Mo2 2.341(3)
C12 C13 1.414(5)
C12 C18 1.509(4)
C12 Mo2 2.334(4)
C13 C14 1.419(5)
C13 C19 1.502(5)
C13 Mo2 2.356(4)
C14 C15 1.408(5)
C14 C20 1.496(5)
C14 Mo2 2.391(4)
C15 C16 1.521(4)
C15 Mo2 2.351(3)
C16 H16A 0.9800
C16 H16B 0.9800
C16 H16C 0.9800
C17 H17A 0.9800
C17 H17B 0.9800
C17 H17C 0.9800
C18 H18A 0.9800
C18 H18B 0.9800
C18 H18C 0.9800
C19 H19A 0.9800
C19 H19B 0.9800
C19 H19C 0.9800
C20 H20A 0.9800
C20 H20B 0.9800
C20 H20C 0.9800
C21 O3 1.167(5)
C21 Co1 2.027(3)
C21 Mo1 2.057(4)
C22 O1 1.171(4)
C22 Mo2 2.033(4)
C22 Co1 2.071(4)
C23 O2 1.121(4)
C23 Co1 1.786(4)
C24 O4 1.148(5)
C24 Co2 1.916(5)
C24 Co1 1.984(4)
C25 O5 1.124(4)
C25 Co2 1.797(4)
C26 O6 1.137(4)
C26 Co2 1.784(4)
Co1 Co2 2.4888(6)
Co1 Mo2 2.6237(6)
Co1 Mo1 2.6311(5)
Co2 S1 2.2203(11)
Co2 Mo1 2.7838(5)
Co2 Mo2 2.7848(6)
Mo1 S1 2.3362(9)
Mo1 Mo2 3.0087(4)
Mo2 S1 2.3362(7)

loop_
_geom_torsion_atom_site_label_1
_geom_torsion_atom_site_label_2
_geom_torsion_atom_site_label_3
_geom_torsion_atom_site_label_4
_geom_torsion
Mo1 B1 B2 B3 51.2(2)
Mo2 B1 B2 B3 125.3(2)
B3 B1 B2 Co1 -57.4(2)
Mo1 B1 B2 Co1 -6.2(2)
Mo2 B1 B2 Co1 67.95(13)
B3 B1 B2 Mo2 -125.3(2)
Mo1 B1 B2 Mo2 -74.15(15)
Mo1 B1 B3 B2 -126.0(2)
Mo2 B1 B3 B2 -52.1(2)
B2 B1 B3 Co1 57.19(19)
Mo1 B1 B3 Co1 -68.80(12)
Mo2 B1 B3 Co1 5.07(19)
B2 B1 B3 Mo1 126.0(2)
Mo2 B1 B3 Mo1 73.86(14)
Co1 B2 B3 B1 114.6(2)
Mo2 B2 B3 B1 52.1(2)
B1 B2 B3 Co1 -114.6(2)
Mo2 B2 B3 Co1 -62.55(17)
B1 B2 B3 Mo1 -52.4(2)
Co1 B2 B3 Mo1 62.22(18)
Mo2 B2 B3 Mo1 -0.3(3)
C5 C1 C2 C3 1.8(3)
C7 C1 C2 C3 174.7(3)
Mo1 C1 C2 C3 -64.0(2)
C5 C1 C2 C8 -170.7(3)
C7 C1 C2 C8 2.2(5)
Mo1 C1 C2 C8 123.6(3)
C5 C1 C2 Mo1 65.8(2)
C7 C1 C2 Mo1 -121.4(3)
C1 C2 C3 C4 -1.6(3)
C8 C2 C3 C4 170.8(3)
Mo1 C2 C3 C4 -66.09(19)
C1 C2 C3 C9 -173.2(3)
C8 C2 C3 C9 -0.8(5)
Mo1 C2 C3 C9 122.3(3)
C1 C2 C3 Mo1 64.5(2)
C8 C2 C3 Mo1 -123.2(3)
C2 C3 C4 C5 0.8(3)
C9 C3 C4 C5 172.9(3)
Mo1 C3 C4 C5 -64.9(2)
C2 C3 C4 C10 -171.0(3)
C9 C3 C4 C10 1.1(5)
Mo1 C3 C4 C10 123.3(3)
C2 C3 C4 Mo1 65.7(2)
C9 C3 C4 Mo1 -122.2(3)
C3 C4 C5 C1 0.3(3)
C10 C4 C5 C1 172.0(3)
Mo1 C4 C5 C1 -62.7(2)
C3 C4 C5 C6 -171.7(3)
C10 C4 C5 C6 -0.1(5)
Mo1 C4 C5 C6 125.2(3)
C3 C4 C5 Mo1 63.0(2)
C10 C4 C5 Mo1 -125.3(3)
C2 C1 C5 C4 -1.3(3)
C7 C1 C5 C4 -174.1(3)
Mo1 C1 C5 C4 63.0(2)
C2 C1 C5 C6 170.7(3)
C7 C1 C5 C6 -2.2(5)
Mo1 C1 C5 C6 -125.1(3)
C2 C1 C5 Mo1 -64.3(2)
C7 C1 C5 Mo1 122.9(3)
C15 C11 C12 C13 0.2(4)
C17 C11 C12 C13 173.3(4)
Mo2 C11 C12 C13 -65.0(3)
C15 C11 C12 C18 -173.5(3)
C17 C11 C12 C18 -0.4(6)
Mo2 C11 C12 C18 121.4(4)
C15 C11 C12 Mo2 65.1(3)
C17 C11 C12 Mo2 -121.8(4)
C11 C12 C13 C14 -1.3(4)
C18 C12 C13 C14 172.4(3)
Mo2 C12 C13 C14 -65.7(3)
C11 C12 C13 C19 -173.6(3)
C18 C12 C13 C19 0.1(6)
Mo2 C12 C13 C19 122.0(4)
C11 C12 C13 Mo2 64.4(3)
C18 C12 C13 Mo2 -121.9(3)
C12 C13 C14 C15 1.9(4)
C19 C13 C14 C15 174.3(4)
Mo2 C13 C14 C15 -62.3(3)
C12 C13 C14 C20 -170.9(4)
C19 C13 C14 C20 1.5(6)
Mo2 C13 C14 C20 125.0(4)
C12 C13 C14 Mo2 64.1(3)
C19 C13 C14 Mo2 -123.5(4)
C12 C11 C15 C14 1.0(4)
C17 C11 C15 C14 -172.1(4)
Mo2 C11 C15 C14 65.5(3)
C12 C11 C15 C16 172.0(4)
C17 C11 C15 C16 -1.1(6)
Mo2 C11 C15 C16 -123.6(4)
C12 C11 C15 Mo2 -64.5(2)
C17 C11 C15 Mo2 122.5(4)
C13 C14 C15 C11 -1.8(4)
C20 C14 C15 C11 171.1(4)
Mo2 C14 C15 C11 -64.1(3)
C13 C14 C15 C16 -172.8(3)
C20 C14 C15 C16 0.2(6)
Mo2 C14 C15 C16 124.9(4)
C13 C14 C15 Mo2 62.3(3)
C20 C14 C15 Mo2 -124.8(4)
O2 C23 Co1 C24 -99(4)
O2 C23 Co1 C21 179(100)
O2 C23 Co1 C22 -15(4)
O2 C23 Co1 B2 59(4)
O2 C23 Co1 B3 105(4)
O2 C23 Co1 Co2 -90(4)
O2 C23 Co1 Mo2 14(4)
O2 C23 Co1 Mo1 143(4)
O4 C24 Co1 C23 -7.7(5)
Co2 C24 Co1 C23 172.11(15)
O4 C24 Co1 C21 97.2(5)
Co2 C24 Co1 C21 -82.90(15)
O4 C24 Co1 C22 -99.8(5)
Co2 C24 Co1 C22 80.09(15)
O4 C24 Co1 B2 -106.2(6)
Co2 C24 Co1 B2 73.6(4)
O4 C24 Co1 B3 105.0(6)
Co2 C24 Co1 B3 -75.2(4)
O4 C24 Co1 Co2 -179.9(6)
O4 C24 Co1 Mo2 -144.4(5)
Co2 C24 Co1 Mo2 35.47(12)
O4 C24 Co1 Mo1 142.6(5)
Co2 C24 Co1 Mo1 -37.50(12)
O3 C21 Co1 C23 21.3(4)
Mo1 C21 Co1 C23 -155.18(14)
O3 C21 Co1 C24 -66.7(4)
Mo1 C21 Co1 C24 116.82(15)
O3 C21 Co1 C22 -117.6(5)
Mo1 C21 Co1 C22 65.9(5)
O3 C21 Co1 B2 123.5(4)
Mo1 C21 Co1 B2 -52.99(18)
O3 C21 Co1 B3 116.8(4)
Mo1 C21 Co1 B3 -59.66(14)
O3 C21 Co1 Co2 -116.4(3)
Mo1 C21 Co1 Co2 67.08(7)
O3 C21 Co1 Mo2 -171.2(3)
Mo1 C21 Co1 Mo2 12.38(13)
O3 C21 Co1 Mo1 176.5(4)
O1 C22 Co1 C23 -25.3(4)
Mo2 C22 Co1 C23 152.43(15)
O1 C22 Co1 C24 64.5(4)
Mo2 C22 Co1 C24 -117.76(15)
O1 C22 Co1 C21 115.2(5)
Mo2 C22 Co1 C21 -67.1(5)
O1 C22 Co1 B2 -118.1(4)
Mo2 C22 Co1 B2 59.62(14)
O1 C22 Co1 B3 -127.6(4)
Mo2 C22 Co1 B3 50.19(17)
O1 C22 Co1 Co2 114.0(4)
Mo2 C22 Co1 Co2 -68.22(8)
O1 C22 Co1 Mo2 -177.8(4)
O1 C22 Co1 Mo1 168.2(3)
Mo2 C22 Co1 Mo1 -14.07(14)
B1 B2 Co1 C23 152.3(2)
B3 B2 Co1 C23 100.1(2)
Mo2 B2 Co1 C23 -143.21(12)
B1 B2 Co1 C24 -109.9(4)
B3 B2 Co1 C24 -162.0(4)
Mo2 B2 Co1 C24 -45.4(4)
B1 B2 Co1 C21 43.4(3)
B3 B2 Co1 C21 -8.7(3)
Mo2 B2 Co1 C21 107.92(14)
B1 B2 Co1 C22 -116.6(2)
B3 B2 Co1 C22 -168.7(2)
Mo2 B2 Co1 C22 -52.07(12)
B1 B2 Co1 B3 52.1(2)
Mo2 B2 Co1 B3 116.7(2)
B1 B2 Co1 Co2 -51.8(2)
B3 B2 Co1 Co2 -103.91(19)
Mo2 B2 Co1 Co2 12.74(12)
B1 B2 Co1 Mo2 -64.5(2)
B3 B2 Co1 Mo2 -116.7(2)
B1 B2 Co1 Mo1 5.2(2)
B3 B2 Co1 Mo1 -46.94(18)
Mo2 B2 Co1 Mo1 69.71(6)
B1 B3 Co1 C23 -138.2(2)
B2 B3 Co1 C23 -85.4(2)
Mo1 B3 Co1 C23 156.39(14)
B1 B3 Co1 C24 111.2(4)
B2 B3 Co1 C24 163.9(4)
Mo1 B3 Co1 C24 45.7(4)
B1 B3 Co1 C21 119.2(2)
B2 B3 Co1 C21 171.9(2)
Mo1 B3 Co1 C21 53.76(13)
B1 B3 Co1 C22 -40.3(2)
B2 B3 Co1 C22 12.4(2)
Mo1 B3 Co1 C22 -105.75(14)
B1 B3 Co1 B2 -52.8(2)
Mo1 B3 Co1 B2 -118.2(2)
B1 B3 Co1 Co2 53.2(2)
B2 B3 Co1 Co2 106.00(18)
Mo1 B3 Co1 Co2 -12.19(15)
B1 B3 Co1 Mo2 -4.27(16)
B2 B3 Co1 Mo2 48.49(19)
Mo1 B3 Co1 Mo2 -69.70(8)
B1 B3 Co1 Mo1 65.43(16)
B2 B3 Co1 Mo1 118.2(2)
O6 C26 Co2 C25 27(11)
O6 C26 Co2 C24 -70(11)
O6 C26 Co2 S1 132(11)
O6 C26 Co2 Co1 -117(10)
O6 C26 Co2 Mo1 155(10)
O6 C26 Co2 Mo2 -173(11)
O5 C25 Co2 C26 44(20)
O5 C25 Co2 C24 140(20)
O5 C25 Co2 S1 -64(20)
O5 C25 Co2 Co1 -172(100)
O5 C25 Co2 Mo1 -118(20)
O5 C25 Co2 Mo2 -86(20)
O4 C24 Co2 C26 51.0(6)
Co1 C24 Co2 C26 -128.82(16)
O4 C24 Co2 C25 -52.4(6)
Co1 C24 Co2 C25 127.74(13)
O4 C24 Co2 S1 -177.8(4)
Co1 C24 Co2 S1 2.3(3)
O4 C24 Co2 Co1 179.9(6)
O4 C24 Co2 Mo1 -145.6(5)
Co1 C24 Co2 Mo1 34.56(11)
O4 C24 Co2 Mo2 147.3(5)
Co1 C24 Co2 Mo2 -32.52(11)
C23 Co1 Co2 C26 55.1(3)
C24 Co1 Co2 C26 67.1(2)
C21 Co1 Co2 C26 155.9(2)
C22 Co1 Co2 C26 -24.6(2)
B2 Co1 Co2 C26 -86.9(2)
B3 Co1 Co2 C26 -142.0(2)
Mo2 Co1 Co2 C26 -75.33(18)
Mo1 Co1 Co2 C26 -153.04(18)
C23 Co1 Co2 C25 -81.6(2)
C24 Co1 Co2 C25 -69.6(2)
C21 Co1 Co2 C25 19.2(2)
C22 Co1 Co2 C25 -161.27(19)
B2 Co1 Co2 C25 136.35(19)
B3 Co1 Co2 C25 81.3(2)
Mo2 Co1 Co2 C25 147.96(15)
Mo1 Co1 Co2 C25 70.25(15)
C23 Co1 Co2 C24 -12.0(2)
C21 Co1 Co2 C24 88.80(19)
C22 Co1 Co2 C24 -91.65(19)
B2 Co1 Co2 C24 -154.02(18)
B3 Co1 Co2 C24 150.9(2)
Mo2 Co1 Co2 C24 -142.42(14)
Mo1 Co1 Co2 C24 139.88(14)
C23 Co1 Co2 S1 169.19(18)
C24 Co1 Co2 S1 -178.84(14)
C21 Co1 Co2 S1 -90.05(12)
C22 Co1 Co2 S1 89.51(12)
B2 Co1 Co2 S1 27.14(11)
B3 Co1 Co2 S1 -27.96(14)
Mo2 Co1 Co2 S1 38.74(2)
Mo1 Co1 Co2 S1 -38.97(2)
C23 Co1 Co2 Mo1 -151.84(18)
C24 Co1 Co2 Mo1 -139.88(14)
C21 Co1 Co2 Mo1 -51.08(12)
C22 Co1 Co2 Mo1 128.48(12)
B2 Co1 Co2 Mo1 66.10(11)
B3 Co1 Co2 Mo1 11.00(13)
Mo2 Co1 Co2 Mo1 77.707(14)
C23 Co1 Co2 Mo2 130.45(18)
C24 Co1 Co2 Mo2 142.42(14)
C21 Co1 Co2 Mo2 -128.79(12)
C22 Co1 Co2 Mo2 50.77(12)
B2 Co1 Co2 Mo2 -11.60(11)
B3 Co1 Co2 Mo2 -66.71(14)
Mo1 Co1 Co2 Mo2 -77.707(14)
O3 C21 Mo1 B3 -118.2(6)
Co1 C21 Mo1 B3 56.23(13)
O3 C21 Mo1 B1 -133.1(5)
Co1 C21 Mo1 B1 41.29(14)
O3 C21 Mo1 S1 125.1(5)
Co1 C21 Mo1 S1 -60.47(11)
O3 C21 Mo1 C3 8.9(6)
Co1 C21 Mo1 C3 -176.64(12)
O3 C21 Mo1 C2 20.9(6)
Co1 C21 Mo1 C2 -164.70(9)
O3 C21 Mo1 C1 -15.9(7)
Co1 C21 Mo1 C1 158.53(13)
O3 C21 Mo1 C4 -26.8(6)
Co1 C21 Mo1 C4 147.64(11)
O3 C21 Mo1 C5 -43.5(6)
Co1 C21 Mo1 C5 130.94(10)
O3 C21 Mo1 Co1 -174.4(6)
O3 C21 Mo1 Co2 127.3(6)
Co1 C21 Mo1 Co2 -58.27(7)
O3 C21 Mo1 Mo2 175.9(5)
Co1 C21 Mo1 Mo2 -9.65(10)
B1 B3 Mo1 C21 -159.3(2)
B2 B3 Mo1 C21 -111.9(3)
Co1 B3 Mo1 C21 -54.10(12)
B2 B3 Mo1 B1 47.4(3)
Co1 B3 Mo1 B1 105.2(2)
B1 B3 Mo1 S1 -43.2(2)
B2 B3 Mo1 S1 4.2(3)
Co1 B3 Mo1 S1 62.03(15)
B1 B3 Mo1 C3 130.79(19)
B2 B3 Mo1 C3 178.2(2)
Co1 B3 Mo1 C3 -123.98(13)
B1 B3 Mo1 C2 91.4(3)
B2 B3 Mo1 C2 138.8(3)
Co1 B3 Mo1 C2 -163.32(18)
B1 B3 Mo1 C1 64.3(2)
B2 B3 Mo1 C1 111.7(3)
Co1 B3 Mo1 C1 169.55(10)
B1 B3 Mo1 C4 117.85(19)
B2 B3 Mo1 C4 165.2(3)
Co1 B3 Mo1 C4 -136.91(13)
B1 B3 Mo1 C5 83.79(19)
B2 B3 Mo1 C5 131.2(3)
Co1 B3 Mo1 C5 -170.97(14)
B1 B3 Mo1 Co1 -105.2(2)
B2 B3 Mo1 Co1 -57.8(2)
B1 B3 Mo1 Co2 -95.52(17)
B2 B3 Mo1 Co2 -48.1(3)
Co1 B3 Mo1 Co2 9.71(12)
B1 B3 Mo1 Mo2 -47.15(16)
B2 B3 Mo1 Mo2 0.3(2)
Co1 B3 Mo1 Mo2 58.09(8)
B3 B1 Mo1 C21 20.5(2)
B2 B1 Mo1 C21 -26.6(3)
Mo2 B1 Mo1 C21 -90.99(15)
B2 B1 Mo1 B3 -47.1(3)
Mo2 B1 Mo1 B3 -111.5(2)
B3 B1 Mo1 S1 145.00(17)
B2 B1 Mo1 S1 97.9(2)
Mo2 B1 Mo1 S1 33.50(11)
B3 B1 Mo1 C3 -86.8(3)
B2 B1 Mo1 C3 -133.9(2)
Mo2 B1 Mo1 C3 161.70(15)
B3 B1 Mo1 C2 -131.0(2)
B2 B1 Mo1 C2 -178.1(2)
Mo2 B1 Mo1 C2 117.49(13)
B3 B1 Mo1 C1 -124.36(19)
B2 B1 Mo1 C1 -171.5(2)
Mo2 B1 Mo1 C1 124.14(14)
B3 B1 Mo1 C4 -68.2(2)
B2 B1 Mo1 C4 -115.3(2)
Mo2 B1 Mo1 C4 -179.65(11)
B3 B1 Mo1 C5 -91.05(19)
B2 B1 Mo1 C5 -138.2(2)
Mo2 B1 Mo1 C5 157.45(16)
B3 B1 Mo1 Co1 52.38(17)
B2 B1 Mo1 Co1 5.25(19)
Mo2 B1 Mo1 Co1 -59.13(9)
B3 B1 Mo1 Co2 96.58(17)
B2 B1 Mo1 Co2 49.5(2)
Mo2 B1 Mo1 Co2 -14.92(14)
B3 B1 Mo1 Mo2 111.5(2)
B2 B1 Mo1 Mo2 64.38(19)
C2 C3 Mo1 C21 161.3(2)
C4 C3 Mo1 C21 -84.2(2)
C9 C3 Mo1 C21 35.8(3)
C2 C3 Mo1 B3 -137.1(2)
C4 C3 Mo1 B3 -22.6(3)
C9 C3 Mo1 B3 97.4(3)
C2 C3 Mo1 B1 -82.9(3)
C4 C3 Mo1 B1 31.5(3)
C9 C3 Mo1 B1 151.5(3)
C2 C3 Mo1 S1 37.4(2)
C4 C3 Mo1 S1 151.88(18)
C9 C3 Mo1 S1 -88.1(3)
C4 C3 Mo1 C2 114.5(3)
C9 C3 Mo1 C2 -125.6(4)
C2 C3 Mo1 C1 -37.26(19)
C4 C3 Mo1 C1 77.2(2)
C9 C3 Mo1 C1 -162.8(4)
C2 C3 Mo1 C4 -114.5(3)
C9 C3 Mo1 C4 120.0(4)
C2 C3 Mo1 C5 -78.0(2)
C4 C3 Mo1 C5 36.5(2)
C9 C3 Mo1 C5 156.5(4)
C2 C3 Mo1 Co1 157.74(16)
C4 C3 Mo1 Co1 -87.8(2)
C9 C3 Mo1 Co1 32.2(3)
C2 C3 Mo1 Co2 93.5(2)
C4 C3 Mo1 Co2 -152.08(18)
C9 C3 Mo1 Co2 -32.1(3)
C2 C3 Mo1 Mo2 35.6(5)
C4 C3 Mo1 Mo2 150.0(3)
C9 C3 Mo1 Mo2 -90.0(5)
C3 C2 Mo1 C21 -21.2(2)
C1 C2 Mo1 C21 -137.9(2)
C8 C2 Mo1 C21 101.0(4)
C3 C2 Mo1 B3 70.4(3)
C1 C2 Mo1 B3 -46.3(3)
C8 C2 Mo1 B3 -167.5(4)
C3 C2 Mo1 B1 128.2(2)
C1 C2 Mo1 B1 11.6(3)
C8 C2 Mo1 B1 -109.6(4)
C3 C2 Mo1 S1 -146.32(19)
C1 C2 Mo1 S1 97.0(2)
C8 C2 Mo1 S1 -24.2(4)
C1 C2 Mo1 C3 -116.7(3)
C8 C2 Mo1 C3 122.2(5)
C3 C2 Mo1 C1 116.7(3)
C8 C2 Mo1 C1 -121.2(5)
C3 C2 Mo1 C4 38.71(19)
C1 C2 Mo1 C4 -78.0(2)
C8 C2 Mo1 C4 160.9(4)
C3 C2 Mo1 C5 79.4(2)
C1 C2 Mo1 C5 -37.3(2)
C8 C2 Mo1 C5 -158.4(4)
C3 C2 Mo1 Co1 -62.4(3)
C1 C2 Mo1 Co1 -179.0(2)
C8 C2 Mo1 Co1 59.8(6)
C3 C2 Mo1 Co2 -102.36(18)
C1 C2 Mo1 Co2 140.96(18)
C8 C2 Mo1 Co2 19.8(4)
C3 C2 Mo1 Mo2 -167.85(15)
C1 C2 Mo1 Mo2 75.5(2)
C8 C2 Mo1 Mo2 -45.7(4)
C5 C1 Mo1 C21 -49.0(3)
C2 C1 Mo1 C21 66.1(3)
C7 C1 Mo1 C21 -172.4(3)
C5 C1 Mo1 B3 36.0(2)
C2 C1 Mo1 B3 151.1(2)
C7 C1 Mo1 B3 -87.4(4)
C5 C1 Mo1 B1 74.2(2)
C2 C1 Mo1 B1 -170.7(2)
C7 C1 Mo1 B1 -49.1(4)
C5 C1 Mo1 S1 162.98(19)
C2 C1 Mo1 S1 -81.9(2)
C7 C1 Mo1 S1 39.6(3)
C5 C1 Mo1 C3 -78.4(2)
C2 C1 Mo1 C3 36.68(19)
C7 C1 Mo1 C3 158.2(4)
C5 C1 Mo1 C2 -115.1(3)
C7 C1 Mo1 C2 121.5(4)
C5 C1 Mo1 C4 -36.19(18)
C2 C1 Mo1 C4 78.9(2)
C7 C1 Mo1 C4 -159.5(4)
C2 C1 Mo1 C5 115.1(3)
C7 C1 Mo1 C5 -123.4(4)
C5 C1 Mo1 Co1 63.9(4)
C2 C1 Mo1 Co1 179.0(2)
C7 C1 Mo1 Co1 -59.4(5)
C5 C1 Mo1 Co2 -172.96(14)
C2 C1 Mo1 Co2 -57.9(2)
C7 C1 Mo1 Co2 63.7(4)
C5 C1 Mo1 Mo2 118.21(18)
C2 C1 Mo1 Mo2 -126.68(18)
C7 C1 Mo1 Mo2 -5.1(4)
C5 C4 Mo1 C21 -151.91(19)
C3 C4 Mo1 C21 92.0(2)
C10 C4 Mo1 C21 -28.2(3)
C5 C4 Mo1 B3 -82.9(2)
C3 C4 Mo1 B3 161.0(2)
C10 C4 Mo1 B3 40.8(3)
C5 C4 Mo1 B1 -43.3(2)
C3 C4 Mo1 B1 -159.4(2)
C10 C4 Mo1 B1 80.4(4)
C5 C4 Mo1 S1 69.9(2)
C3 C4 Mo1 S1 -46.2(3)
C10 C4 Mo1 S1 -166.4(2)
C5 C4 Mo1 C3 116.1(3)
C10 C4 Mo1 C3 -120.2(4)
C5 C4 Mo1 C2 78.4(2)
C3 C4 Mo1 C2 -37.7(2)
C10 C4 Mo1 C2 -157.9(4)
C5 C4 Mo1 C1 36.41(17)
C3 C4 Mo1 C1 -79.7(2)
C10 C4 Mo1 C1 160.1(4)
C3 C4 Mo1 C5 -116.1(3)
C10 C4 Mo1 C5 123.7(4)
C5 C4 Mo1 Co1 -122.67(16)
C3 C4 Mo1 Co1 121.22(19)
C10 C4 Mo1 Co1 1.0(4)
C5 C4 Mo1 Co2 162.62(14)
C3 C4 Mo1 Co2 46.5(3)
C10 C4 Mo1 Co2 -73.7(3)
C5 C4 Mo1 Mo2 -43.9(3)
C3 C4 Mo1 Mo2 -160.03(19)
C10 C4 Mo1 Mo2 79.8(4)
C4 C5 Mo1 C21 30.5(2)
C1 C5 Mo1 C21 148.0(2)
C6 C5 Mo1 C21 -90.3(4)
C4 C5 Mo1 B3 95.2(2)
C1 C5 Mo1 B3 -147.3(2)
C6 C5 Mo1 B3 -25.6(4)
C4 C5 Mo1 B1 138.8(2)
C1 C5 Mo1 B1 -103.7(2)
C6 C5 Mo1 B1 18.0(4)
C4 C5 Mo1 S1 -138.02(16)
C1 C5 Mo1 S1 -20.5(2)
C6 C5 Mo1 S1 101.2(4)
C4 C5 Mo1 C3 -38.01(17)
C1 C5 Mo1 C3 79.5(2)
C6 C5 Mo1 C3 -158.8(4)
C4 C5 Mo1 C2 -79.27(19)
C1 C5 Mo1 C2 38.2(2)
C6 C5 Mo1 C2 160.0(4)
C4 C5 Mo1 C1 -117.5(2)
C6 C5 Mo1 C1 121.7(5)
C1 C5 Mo1 C4 117.5(2)
C6 C5 Mo1 C4 -120.8(4)
C4 C5 Mo1 Co1 85.18(17)
C1 C5 Mo1 Co1 -157.32(15)
C6 C5 Mo1 Co1 -35.6(4)
C4 C5 Mo1 Co2 -88.6(6)
C1 C5 Mo1 Co2 28.9(6)
C6 C5 Mo1 Co2 150.6(4)
C4 C5 Mo1 Mo2 160.00(13)
C1 C5 Mo1 Mo2 -82.49(19)
C6 C5 Mo1 Mo2 39.2(4)
C23 Co1 Mo1 C21 48.3(3)
C24 Co1 Mo1 C21 -66.32(17)
C22 Co1 Mo1 C21 -157.14(17)
B2 Co1 Mo1 C21 135.14(16)
B3 Co1 Mo1 C21 94.88(18)
Co2 Co1 Mo1 C21 -96.64(12)
Mo2 Co1 Mo1 C21 -168.52(12)
C23 Co1 Mo1 B3 -46.6(3)
C24 Co1 Mo1 B3 -161.2(2)
C21 Co1 Mo1 B3 -94.88(18)
C22 Co1 Mo1 B3 107.98(19)
B2 Co1 Mo1 B3 40.26(18)
Co2 Co1 Mo1 B3 168.48(15)
Mo2 Co1 Mo1 B3 96.60(15)
C23 Co1 Mo1 B1 -90.9(3)
C24 Co1 Mo1 B1 154.51(17)
C21 Co1 Mo1 B1 -139.17(16)
C22 Co1 Mo1 B1 63.69(16)
B2 Co1 Mo1 B1 -4.03(15)
B3 Co1 Mo1 B1 -44.29(18)
Co2 Co1 Mo1 B1 124.19(11)
Mo2 Co1 Mo1 B1 52.31(10)
C23 Co1 Mo1 S1 -178.8(2)
C24 Co1 Mo1 S1 66.54(13)
C21 Co1 Mo1 S1 132.87(12)
C22 Co1 Mo1 S1 -24.28(12)
B2 Co1 Mo1 S1 -91.99(12)
B3 Co1 Mo1 S1 -132.25(15)
Co2 Co1 Mo1 S1 36.22(3)
Mo2 Co1 Mo1 S1 -35.65(2)
C23 Co1 Mo1 C3 53.0(3)
C24 Co1 Mo1 C3 -61.62(17)
C21 Co1 Mo1 C3 4.71(16)
C22 Co1 Mo1 C3 -152.43(17)
B2 Co1 Mo1 C3 139.85(16)
B3 Co1 Mo1 C3 99.59(18)
Co2 Co1 Mo1 C3 -91.93(11)
Mo2 Co1 Mo1 C3 -163.81(11)
C23 Co1 Mo1 C2 98.2(4)
C24 Co1 Mo1 C2 -16.5(3)
C21 Co1 Mo1 C2 49.9(3)
C22 Co1 Mo1 C2 -107.3(3)
B2 Co1 Mo1 C2 -175.0(3)
B3 Co1 Mo1 C2 144.7(3)
Co2 Co1 Mo1 C2 -46.8(3)
Mo2 Co1 Mo1 C2 -118.6(3)
C23 Co1 Mo1 C1 -80.0(4)
C24 Co1 Mo1 C1 165.4(3)
C21 Co1 Mo1 C1 -128.3(3)
C22 Co1 Mo1 C1 74.6(3)
B2 Co1 Mo1 C1 6.8(3)
B3 Co1 Mo1 C1 -33.4(3)
Co2 Co1 Mo1 C1 135.1(3)
Mo2 Co1 Mo1 C1 63.2(3)
C23 Co1 Mo1 C4 8.6(3)
C24 Co1 Mo1 C4 -106.00(16)
C21 Co1 Mo1 C4 -39.68(15)
C22 Co1 Mo1 C4 163.18(15)
B2 Co1 Mo1 C4 95.47(15)
B3 Co1 Mo1 C4 55.20(18)
Co2 Co1 Mo1 C4 -136.32(10)
Mo2 Co1 Mo1 C4 151.81(10)
C23 Co1 Mo1 C5 -33.7(3)
C24 Co1 Mo1 C5 -148.35(18)
C21 Co1 Mo1 C5 -82.03(17)
C22 Co1 Mo1 C5 120.83(17)
B2 Co1 Mo1 C5 53.12(17)
B3 Co1 Mo1 C5 12.9(2)
Co2 Co1 Mo1 C5 -178.67(13)
Mo2 Co1 Mo1 C5 109.46(13)
C23 Co1 Mo1 Co2 144.9(2)
C24 Co1 Mo1 Co2 30.32(13)
C21 Co1 Mo1 Co2 96.64(12)
C22 Co1 Mo1 Co2 -60.50(12)
B2 Co1 Mo1 Co2 -128.21(12)
B3 Co1 Mo1 Co2 -168.48(15)
Mo2 Co1 Mo1 Co2 -71.873(18)
C23 Co1 Mo1 Mo2 -143.2(2)
C24 Co1 Mo1 Mo2 102.19(13)
C21 Co1 Mo1 Mo2 168.52(12)
C22 Co1 Mo1 Mo2 11.37(12)
B2 Co1 Mo1 Mo2 -56.34(11)
B3 Co1 Mo1 Mo2 -96.60(15)
Co2 Co1 Mo1 Mo2 71.873(18)
C26 Co2 Mo1 C21 154.5(3)
C25 Co2 Mo1 C21 -75.50(16)
C24 Co2 Mo1 C21 21.33(15)
S1 Co2 Mo1 C21 -177.60(9)
Co1 Co2 Mo1 C21 52.36(9)
Mo2 Co2 Mo1 C21 119.95(9)
C26 Co2 Mo1 B3 92.9(3)
C25 Co2 Mo1 B3 -137.13(19)
C24 Co2 Mo1 B3 -40.30(17)
S1 Co2 Mo1 B3 120.77(12)
Co1 Co2 Mo1 B3 -9.28(12)
Mo2 Co2 Mo1 B3 58.32(12)
C26 Co2 Mo1 B1 47.9(3)
C25 Co2 Mo1 B1 177.91(19)
C24 Co2 Mo1 B1 -85.26(17)
S1 Co2 Mo1 B1 75.81(13)
Co1 Co2 Mo1 B1 -54.24(13)
Mo2 Co2 Mo1 B1 13.35(13)
C26 Co2 Mo1 S1 -27.9(3)
C25 Co2 Mo1 S1 102.10(14)
C24 Co2 Mo1 S1 -161.07(12)
Co1 Co2 Mo1 S1 -130.05(3)
Mo2 Co2 Mo1 S1 -62.45(2)
C26 Co2 Mo1 C3 -129.7(3)
C25 Co2 Mo1 C3 0.30(17)
C24 Co2 Mo1 C3 97.13(15)
S1 Co2 Mo1 C3 -101.80(10)
Co1 Co2 Mo1 C3 128.16(10)
Mo2 Co2 Mo1 C3 -164.25(10)
C26 Co2 Mo1 C2 -91.7(3)
C25 Co2 Mo1 C2 38.27(18)
C24 Co2 Mo1 C2 135.10(16)
S1 Co2 Mo1 C2 -63.83(11)
Co1 Co2 Mo1 C2 166.12(11)
Mo2 Co2 Mo1 C2 -126.29(11)
C26 Co2 Mo1 C1 -59.8(3)
C25 Co2 Mo1 C1 70.20(19)
C24 Co2 Mo1 C1 167.03(17)
S1 Co2 Mo1 C1 -31.91(12)
Co1 Co2 Mo1 C1 -161.95(12)
Mo2 Co2 Mo1 C1 -94.36(12)
C26 Co2 Mo1 C4 -157.5(3)
C25 Co2 Mo1 C4 -27.53(19)
C24 Co2 Mo1 C4 69.30(18)
S1 Co2 Mo1 C4 -129.63(13)
Co1 Co2 Mo1 C4 100.32(13)
Mo2 Co2 Mo1 C4 167.92(13)
C26 Co2 Mo1 C5 -83.2(6)
C25 Co2 Mo1 C5 46.8(5)
C24 Co2 Mo1 C5 143.6(5)
S1 Co2 Mo1 C5 -55.3(5)
Co1 Co2 Mo1 C5 174.6(5)
Mo2 Co2 Mo1 C5 -117.8(5)
C26 Co2 Mo1 Co1 102.2(3)
C25 Co2 Mo1 Co1 -127.85(14)
C24 Co2 Mo1 Co1 -31.02(12)
S1 Co2 Mo1 Co1 130.05(3)
Mo2 Co2 Mo1 Co1 67.592(17)
C26 Co2 Mo1 Mo2 34.6(3)
C25 Co2 Mo1 Mo2 164.55(14)
C24 Co2 Mo1 Mo2 -98.61(12)
S1 Co2 Mo1 Mo2 62.45(2)
Co1 Co2 Mo1 Mo2 -67.592(17)
O1 C22 Mo2 B2 121.4(7)
Co1 C22 Mo2 B2 -54.66(13)
O1 C22 Mo2 B1 135.9(7)
Co1 C22 Mo2 B1 -40.15(15)
O1 C22 Mo2 C12 -19.2(7)
Co1 C22 Mo2 C12 164.80(9)
O1 C22 Mo2 S1 -121.0(7)
Co1 C22 Mo2 S1 62.97(13)
O1 C22 Mo2 C11 -5.7(7)
Co1 C22 Mo2 C11 178.27(12)
O1 C22 Mo2 C15 29.5(7)
Co1 C22 Mo2 C15 -146.56(13)
O1 C22 Mo2 C13 15.8(8)
Co1 C22 Mo2 C13 -160.27(13)
O1 C22 Mo2 C14 45.4(7)
Co1 C22 Mo2 C14 -130.66(12)
O1 C22 Mo2 Co1 176.0(8)
O1 C22 Mo2 Co2 -125.3(7)
Co1 C22 Mo2 Co2 58.68(7)
O1 C22 Mo2 Mo1 -172.8(7)
Co1 C22 Mo2 Mo1 11.18(11)
B1 B2 Mo2 C22 160.3(2)
B3 B2 Mo2 C22 113.3(3)
Co1 B2 Mo2 C22 54.62(13)
B3 B2 Mo2 B1 -47.0(3)
Co1 B2 Mo2 B1 -105.6(2)
B1 B2 Mo2 C12 -90.3(3)
B3 B2 Mo2 C12 -137.2(2)
Co1 B2 Mo2 C12 164.08(16)
B1 B2 Mo2 S1 43.4(3)
B3 B2 Mo2 S1 -3.5(3)
Co1 B2 Mo2 S1 -62.21(14)
B1 B2 Mo2 C11 -130.5(2)
B3 B2 Mo2 C11 -177.5(2)
Co1 B2 Mo2 C11 123.85(13)
B1 B2 Mo2 C15 -117.3(2)
B3 B2 Mo2 C15 -164.3(3)
Co1 B2 Mo2 C15 137.03(12)
B1 B2 Mo2 C13 -63.2(2)
B3 B2 Mo2 C13 -110.2(3)
Co1 B2 Mo2 C13 -168.88(9)
B1 B2 Mo2 C14 -83.0(2)
B3 B2 Mo2 C14 -129.9(3)
Co1 B2 Mo2 C14 171.38(12)
B1 B2 Mo2 Co1 105.6(2)
B3 B2 Mo2 Co1 58.7(2)
B1 B2 Mo2 Co2 95.6(2)
B3 B2 Mo2 Co2 48.7(3)
Co1 B2 Mo2 Co2 -10.03(10)
B1 B2 Mo2 Mo1 47.20(19)
B3 B2 Mo2 Mo1 0.2(2)
Co1 B2 Mo2 Mo1 -58.45(6)
B3 B1 Mo2 C22 27.5(2)
B2 B1 Mo2 C22 -20.1(3)
Mo1 B1 Mo2 C22 91.14(15)
B3 B1 Mo2 B2 47.6(2)
Mo1 B1 Mo2 B2 111.3(3)
B3 B1 Mo2 C12 179.91(17)
B2 B1 Mo2 C12 132.3(2)
Mo1 B1 Mo2 C12 -116.44(14)
B3 B1 Mo2 S1 -97.15(18)
B2 B1 Mo2 S1 -144.8(2)
Mo1 B1 Mo2 S1 -33.50(11)
B3 B1 Mo2 C11 134.5(2)
B2 B1 Mo2 C11 86.9(3)
Mo1 B1 Mo2 C11 -161.84(15)
B3 B1 Mo2 C15 116.7(2)
B2 B1 Mo2 C15 69.0(3)
Mo1 B1 Mo2 C15 -179.69(13)
B3 B1 Mo2 C13 173.22(19)
B2 B1 Mo2 C13 125.6(2)
Mo1 B1 Mo2 C13 -123.12(13)
B3 B1 Mo2 C14 139.6(2)
B2 B1 Mo2 C14 91.9(2)
Mo1 B1 Mo2 C14 -156.78(16)
B3 B1 Mo2 Co1 -4.31(16)
B2 B1 Mo2 Co1 -51.9(2)
Mo1 B1 Mo2 Co1 59.34(10)
B3 B1 Mo2 Co2 -48.74(19)
B2 B1 Mo2 Co2 -96.4(2)
Mo1 B1 Mo2 Co2 14.91(14)
B3 B1 Mo2 Mo1 -63.65(19)
B2 B1 Mo2 Mo1 -111.3(3)
C13 C12 Mo2 C22 139.60(18)
C11 C12 Mo2 C22 23.4(2)
C18 C12 Mo2 C22 -98.4(3)
C13 C12 Mo2 B2 46.1(3)
C11 C12 Mo2 B2 -70.1(3)
C18 C12 Mo2 B2 168.1(3)
C13 C12 Mo2 B1 -11.7(2)
C11 C12 Mo2 B1 -127.9(2)
C18 C12 Mo2 B1 110.3(3)
C13 C12 Mo2 S1 -96.47(16)
C11 C12 Mo2 S1 147.3(2)
C18 C12 Mo2 S1 25.6(3)
C13 C12 Mo2 C11 116.2(3)
C18 C12 Mo2 C11 -121.8(4)
C13 C12 Mo2 C15 78.43(19)
C11 C12 Mo2 C15 -37.8(2)
C18 C12 Mo2 C15 -159.6(4)
C11 C12 Mo2 C13 -116.2(3)
C18 C12 Mo2 C13 122.0(4)
C13 C12 Mo2 C14 37.47(17)
C11 C12 Mo2 C14 -78.7(2)
C18 C12 Mo2 C14 159.5(3)
C13 C12 Mo2 Co1 -178.40(18)
C11 C12 Mo2 Co1 65.4(3)
C18 C12 Mo2 Co1 -56.4(4)
C13 C12 Mo2 Co2 -140.07(15)
C11 C12 Mo2 Co2 103.74(19)
C18 C12 Mo2 Co2 -18.1(3)
C13 C12 Mo2 Mo1 -75.00(18)
C11 C12 Mo2 Mo1 168.81(16)
C18 C12 Mo2 Mo1 47.0(3)
C15 C11 Mo2 C22 86.3(2)
C12 C11 Mo2 C22 -159.1(2)
C17 C11 Mo2 C22 -36.9(3)
C15 C11 Mo2 B2 23.5(3)
C12 C11 Mo2 B2 138.1(2)
C17 C11 Mo2 B2 -99.7(3)
C15 C11 Mo2 B1 -30.6(3)
C12 C11 Mo2 B1 84.0(3)
C17 C11 Mo2 B1 -153.8(3)
C15 C11 Mo2 C12 -114.7(3)
C17 C11 Mo2 C12 122.2(4)
C15 C11 Mo2 S1 -150.9(2)
C12 C11 Mo2 S1 -36.3(2)
C17 C11 Mo2 S1 85.9(3)
C12 C11 Mo2 C15 114.7(3)
C17 C11 Mo2 C15 -123.2(4)
C15 C11 Mo2 C13 -77.6(2)
C12 C11 Mo2 C13 37.1(2)
C17 C11 Mo2 C13 159.2(4)
C15 C11 Mo2 C14 -36.5(2)
C12 C11 Mo2 C14 78.1(2)
C17 C11 Mo2 C14 -159.7(4)
C15 C11 Mo2 Co1 88.1(2)
C12 C11 Mo2 Co1 -157.20(16)
C17 C11 Mo2 Co1 -35.0(4)
C15 C11 Mo2 Co2 152.9(2)
C12 C11 Mo2 Co2 -92.5(2)
C17 C11 Mo2 Co2 29.7(3)
C15 C11 Mo2 Mo1 -148.2(3)
C12 C11 Mo2 Mo1 -33.6(5)
C17 C11 Mo2 Mo1 88.6(5)
C11 C15 Mo2 C22 -89.4(2)
C14 C15 Mo2 C22 153.7(2)
C16 C15 Mo2 C22 31.3(3)
C11 C15 Mo2 B2 -160.3(3)
C14 C15 Mo2 B2 82.8(2)
C16 C15 Mo2 B2 -39.6(3)
C11 C15 Mo2 B1 159.8(2)
C14 C15 Mo2 B1 42.8(3)
C16 C15 Mo2 B1 -79.5(4)
C11 C15 Mo2 C12 38.5(2)
C14 C15 Mo2 C12 -78.4(2)
C16 C15 Mo2 C12 159.2(4)
C11 C15 Mo2 S1 47.0(3)
C14 C15 Mo2 S1 -70.0(2)
C16 C15 Mo2 S1 167.7(3)
C14 C15 Mo2 C11 -116.9(3)
C16 C15 Mo2 C11 120.7(4)
C11 C15 Mo2 C13 80.1(2)
C14 C15 Mo2 C13 -36.8(2)
C16 C15 Mo2 C13 -159.1(4)
C11 C15 Mo2 C14 116.9(3)
C16 C15 Mo2 C14 -122.3(4)
C11 C15 Mo2 Co1 -120.5(2)
C14 C15 Mo2 Co1 122.6(2)
C16 C15 Mo2 Co1 0.2(4)
C11 C15 Mo2 Co2 -45.1(3)
C14 C15 Mo2 Co2 -162.02(17)
C16 C15 Mo2 Co2 75.6(4)
C11 C15 Mo2 Mo1 159.2(2)
C14 C15 Mo2 Mo1 42.2(4)
C16 C15 Mo2 Mo1 -80.1(4)
C12 C13 Mo2 C22 -62.8(3)
C14 C13 Mo2 C22 52.6(3)
C19 C13 Mo2 C22 175.1(3)
C12 C13 Mo2 B2 -151.58(17)
C14 C13 Mo2 B2 -36.2(2)
C19 C13 Mo2 B2 86.3(3)
C12 C13 Mo2 B1 170.52(17)
C14 C13 Mo2 B1 -74.08(19)
C19 C13 Mo2 B1 48.4(3)
C14 C13 Mo2 C12 115.4(3)
C19 C13 Mo2 C12 -122.1(4)
C12 C13 Mo2 S1 81.87(16)
C14 C13 Mo2 S1 -162.73(18)
C19 C13 Mo2 S1 -40.2(3)
C12 C13 Mo2 C11 -37.64(16)
C14 C13 Mo2 C11 77.8(2)
C19 C13 Mo2 C11 -159.7(3)
C12 C13 Mo2 C15 -78.87(19)
C14 C13 Mo2 C15 36.53(19)
C19 C13 Mo2 C15 159.0(3)
C12 C13 Mo2 C14 -115.4(3)
C19 C13 Mo2 C14 122.5(4)
C12 C13 Mo2 Co1 178.37(18)
C14 C13 Mo2 Co1 -66.2(3)
C19 C13 Mo2 Co1 56.3(4)
C12 C13 Mo2 Co2 58.4(2)
C14 C13 Mo2 Co2 173.77(15)
C19 C13 Mo2 Co2 -63.7(3)
C12 C13 Mo2 Mo1 126.33(15)
C14 C13 Mo2 Mo1 -118.27(17)
C19 C13 Mo2 Mo1 4.2(3)
C15 C14 Mo2 C22 -28.6(2)
C13 C14 Mo2 C22 -145.7(2)
C20 C14 Mo2 C22 91.8(4)
C15 C14 Mo2 B2 -95.6(2)
C13 C14 Mo2 B2 147.4(2)
C20 C14 Mo2 B2 24.8(4)
C15 C14 Mo2 B1 -139.2(2)
C13 C14 Mo2 B1 103.8(2)
C20 C14 Mo2 B1 -18.8(4)
C15 C14 Mo2 C12 79.2(2)
C13 C14 Mo2 C12 -37.81(19)
C20 C14 Mo2 C12 -160.3(4)
C15 C14 Mo2 S1 137.69(18)
C13 C14 Mo2 S1 20.6(2)
C20 C14 Mo2 S1 -101.9(4)
C15 C14 Mo2 C11 36.9(2)
C13 C14 Mo2 C11 -80.1(2)
C20 C14 Mo2 C11 157.4(4)
C13 C14 Mo2 C15 -117.0(3)
C20 C14 Mo2 C15 120.4(5)
C15 C14 Mo2 C13 117.0(3)
C20 C14 Mo2 C13 -122.5(4)
C15 C14 Mo2 Co1 -86.0(2)
C13 C14 Mo2 Co1 156.95(15)
C20 C14 Mo2 Co1 34.4(4)
C15 C14 Mo2 Co2 92.0(5)
C13 C14 Mo2 Co2 -25.0(6)
C20 C14 Mo2 Co2 -147.5(4)
C15 C14 Mo2 Mo1 -160.86(17)
C13 C14 Mo2 Mo1 82.1(2)
C20 C14 Mo2 Mo1 -40.4(4)
C23 Co1 Mo2 C22 -40.2(2)
C24 Co1 Mo2 C22 66.40(17)
C21 Co1 Mo2 C22 156.68(17)
B2 Co1 Mo2 C22 -96.78(17)
B3 Co1 Mo2 C22 -137.73(16)
Co2 Co1 Mo2 C22 95.14(13)
Mo1 Co1 Mo2 C22 166.82(13)
C23 Co1 Mo2 B2 56.6(2)
C24 Co1 Mo2 B2 163.18(16)
C21 Co1 Mo2 B2 -106.54(16)
C22 Co1 Mo2 B2 96.78(17)
B3 Co1 Mo2 B2 -40.96(14)
Co2 Co1 Mo2 B2 -168.09(11)
Mo1 Co1 Mo2 B2 -96.41(11)
C23 Co1 Mo2 B1 100.79(18)
C24 Co1 Mo2 B1 -152.59(13)
C21 Co1 Mo2 B1 -62.31(14)
C22 Co1 Mo2 B1 141.01(15)
B2 Co1 Mo2 B1 44.23(14)
B3 Co1 Mo2 B1 3.27(12)
Co2 Co1 Mo2 B1 -123.86(8)
Mo1 Co1 Mo2 B1 -52.18(8)
C23 Co1 Mo2 C12 -90.6(3)
C24 Co1 Mo2 C12 16.1(3)
C21 Co1 Mo2 C12 106.3(3)
C22 Co1 Mo2 C12 -50.3(3)
B2 Co1 Mo2 C12 -147.1(3)
B3 Co1 Mo2 C12 171.9(3)
Co2 Co1 Mo2 C12 44.8(2)
Mo1 Co1 Mo2 C12 116.5(2)
C23 Co1 Mo2 S1 -171.37(17)
C24 Co1 Mo2 S1 -64.76(11)
C21 Co1 Mo2 S1 25.53(11)
C22 Co1 Mo2 S1 -131.16(13)
B2 Co1 Mo2 S1 132.06(11)
B3 Co1 Mo2 S1 91.11(9)
Co2 Co1 Mo2 S1 -36.02(2)
Mo1 Co1 Mo2 S1 35.66(2)
C23 Co1 Mo2 C11 -42.6(2)
C24 Co1 Mo2 C11 63.99(16)
C21 Co1 Mo2 C11 154.27(16)
C22 Co1 Mo2 C11 -2.41(17)
B2 Co1 Mo2 C11 -99.19(16)
B3 Co1 Mo2 C11 -140.15(15)
Co2 Co1 Mo2 C11 92.72(12)
Mo1 Co1 Mo2 C11 164.41(12)
C23 Co1 Mo2 C15 1.1(2)
C24 Co1 Mo2 C15 107.73(15)
C21 Co1 Mo2 C15 -161.99(15)
C22 Co1 Mo2 C15 41.33(17)
B2 Co1 Mo2 C15 -55.45(15)
B3 Co1 Mo2 C15 -96.41(14)
Co2 Co1 Mo2 C15 136.46(11)
Mo1 Co1 Mo2 C15 -151.86(11)
C23 Co1 Mo2 C13 92.5(3)
C24 Co1 Mo2 C13 -160.9(3)
C21 Co1 Mo2 C13 -70.6(3)
C22 Co1 Mo2 C13 132.7(3)
B2 Co1 Mo2 C13 36.0(3)
B3 Co1 Mo2 C13 -5.0(3)
Co2 Co1 Mo2 C13 -132.1(2)
Mo1 Co1 Mo2 C13 -60.4(2)
C23 Co1 Mo2 C14 44.2(2)
C24 Co1 Mo2 C14 150.83(16)
C21 Co1 Mo2 C14 -118.88(16)
C22 Co1 Mo2 C14 84.43(18)
B2 Co1 Mo2 C14 -12.34(16)
B3 Co1 Mo2 C14 -53.30(15)
Co2 Co1 Mo2 C14 179.57(12)
Mo1 Co1 Mo2 C14 -108.75(12)
C23 Co1 Mo2 Co2 -135.35(17)
C24 Co1 Mo2 Co2 -28.73(11)
C21 Co1 Mo2 Co2 61.55(11)
C22 Co1 Mo2 Co2 -95.14(13)
B2 Co1 Mo2 Co2 168.09(11)
B3 Co1 Mo2 Co2 127.13(9)
Mo1 Co1 Mo2 Co2 71.681(14)
C23 Co1 Mo2 Mo1 152.97(17)
C24 Co1 Mo2 Mo1 -100.42(11)
C21 Co1 Mo2 Mo1 -10.13(11)
C22 Co1 Mo2 Mo1 -166.82(13)
B2 Co1 Mo2 Mo1 96.41(11)
B3 Co1 Mo2 Mo1 55.45(9)
Co2 Co1 Mo2 Mo1 -71.681(14)
C26 Co2 Mo2 C22 70.65(17)
C25 Co2 Mo2 C22 -157.8(3)
C24 Co2 Mo2 C22 -25.04(15)
S1 Co2 Mo2 C22 175.30(11)
Co1 Co2 Mo2 C22 -54.34(11)
Mo1 Co2 Mo2 C22 -122.22(11)
C26 Co2 Mo2 B2 134.53(16)
C25 Co2 Mo2 B2 -93.9(3)
C24 Co2 Mo2 B2 38.85(15)
S1 Co2 Mo2 B2 -120.82(10)
Co1 Co2 Mo2 B2 9.54(10)
Mo1 Co2 Mo2 B2 -58.34(10)
C26 Co2 Mo2 B1 179.54(18)
C25 Co2 Mo2 B1 -48.9(3)
C24 Co2 Mo2 B1 83.86(16)
S1 Co2 Mo2 B1 -75.81(12)
Co1 Co2 Mo2 B1 54.55(12)
Mo1 Co2 Mo2 B1 -13.33(12)
C26 Co2 Mo2 C12 -41.65(15)
C25 Co2 Mo2 C12 89.9(3)
C24 Co2 Mo2 C12 -137.34(14)
S1 Co2 Mo2 C12 63.00(9)
Co1 Co2 Mo2 C12 -166.64(9)
Mo1 Co2 Mo2 C12 125.48(9)
C26 Co2 Mo2 S1 -104.65(13)
C25 Co2 Mo2 S1 26.9(3)
C24 Co2 Mo2 S1 159.66(12)
Co1 Co2 Mo2 S1 130.36(3)
Mo1 Co2 Mo2 S1 62.48(3)
C26 Co2 Mo2 C11 -2.78(17)
C25 Co2 Mo2 C11 128.8(3)
C24 Co2 Mo2 C11 -98.47(15)
S1 Co2 Mo2 C11 101.87(11)
Co1 Co2 Mo2 C11 -127.77(10)
Mo1 Co2 Mo2 C11 164.34(10)
C26 Co2 Mo2 C15 23.9(2)
C25 Co2 Mo2 C15 155.5(3)
C24 Co2 Mo2 C15 -71.75(19)
S1 Co2 Mo2 C15 128.58(16)
Co1 Co2 Mo2 C15 -101.06(16)
Mo1 Co2 Mo2 C15 -168.94(16)
C26 Co2 Mo2 C13 -73.52(17)
C25 Co2 Mo2 C13 58.0(3)
C24 Co2 Mo2 C13 -169.21(15)
S1 Co2 Mo2 C13 31.13(11)
Co1 Co2 Mo2 C13 161.49(11)
Mo1 Co2 Mo2 C13 93.61(11)
C26 Co2 Mo2 C14 -53.3(5)
C25 Co2 Mo2 C14 78.2(6)
C24 Co2 Mo2 C14 -149.0(5)
S1 Co2 Mo2 C14 51.3(5)
Co1 Co2 Mo2 C14 -178.3(5)
Mo1 Co2 Mo2 C14 113.8(5)
C26 Co2 Mo2 Co1 124.99(13)
C25 Co2 Mo2 Co1 -103.5(3)
C24 Co2 Mo2 Co1 29.30(11)
S1 Co2 Mo2 Co1 -130.36(3)
Mo1 Co2 Mo2 Co1 -67.882(15)
C26 Co2 Mo2 Mo1 -167.13(13)
C25 Co2 Mo2 Mo1 -35.6(3)
C24 Co2 Mo2 Mo1 97.19(11)
S1 Co2 Mo2 Mo1 -62.48(3)
Co1 Co2 Mo2 Mo1 67.882(15)
C21 Mo1 Mo2 C22 -1.62(14)
B3 Mo1 Mo2 C22 -64.45(16)
B1 Mo1 Mo2 C22 -106.3(2)
S1 Mo1 Mo2 C22 119.85(11)
C3 Mo1 Mo2 C22 122.0(4)
C2 Mo1 Mo2 C22 148.44(16)
C1 Mo1 Mo2 C22 -173.16(14)
C4 Mo1 Mo2 C22 -105.5(2)
C5 Mo1 Mo2 C22 -134.64(15)
Co1 Mo1 Mo2 C22 -10.57(11)
Co2 Mo1 Mo2 C22 56.49(11)
C21 Mo1 Mo2 B2 62.65(16)
B3 Mo1 Mo2 B2 -0.18(17)
B1 Mo1 Mo2 B2 -42.0(2)
S1 Mo1 Mo2 B2 -175.88(13)
C3 Mo1 Mo2 B2 -173.7(4)
C2 Mo1 Mo2 B2 -147.29(17)
C1 Mo1 Mo2 B2 -108.89(16)
C4 Mo1 Mo2 B2 -41.2(3)
C5 Mo1 Mo2 B2 -70.38(16)
Co1 Mo1 Mo2 B2 53.70(13)
Co2 Mo1 Mo2 B2 120.75(13)
C21 Mo1 Mo2 B1 104.67(19)
B3 Mo1 Mo2 B1 41.8(2)
S1 Mo1 Mo2 B1 -133.85(17)
C3 Mo1 Mo2 B1 -131.7(4)
C2 Mo1 Mo2 B1 -105.3(2)
C1 Mo1 Mo2 B1 -66.86(19)
C4 Mo1 Mo2 B1 0.8(3)
C5 Mo1 Mo2 B1 -28.3(2)
Co1 Mo1 Mo2 B1 95.73(17)
Co2 Mo1 Mo2 B1 162.78(17)
C21 Mo1 Mo2 C12 -149.94(15)
B3 Mo1 Mo2 C12 147.23(16)
B1 Mo1 Mo2 C12 105.4(2)
S1 Mo1 Mo2 C12 -28.46(12)
C3 Mo1 Mo2 C12 -26.3(4)
C2 Mo1 Mo2 C12 0.12(17)
C1 Mo1 Mo2 C12 38.52(15)
C4 Mo1 Mo2 C12 106.2(2)
C5 Mo1 Mo2 C12 77.04(15)
Co1 Mo1 Mo2 C12 -158.89(12)
Co2 Mo1 Mo2 C12 -91.83(12)
C21 Mo1 Mo2 S1 -121.47(9)
B3 Mo1 Mo2 S1 175.69(12)
B1 Mo1 Mo2 S1 133.85(17)
C3 Mo1 Mo2 S1 2.2(3)
C2 Mo1 Mo2 S1 28.59(12)
C1 Mo1 Mo2 S1 66.99(9)
C4 Mo1 Mo2 S1 134.7(2)
C5 Mo1 Mo2 S1 105.50(11)
Co1 Mo1 Mo2 S1 -130.42(3)
Co2 Mo1 Mo2 S1 -63.37(3)
C21 Mo1 Mo2 C11 -124.7(4)
B3 Mo1 Mo2 C11 172.5(4)
B1 Mo1 Mo2 C11 130.6(4)
S1 Mo1 Mo2 C11 -3.2(4)
C3 Mo1 Mo2 C11 -1.0(5)
C2 Mo1 Mo2 C11 25.4(4)
C1 Mo1 Mo2 C11 63.8(4)
C4 Mo1 Mo2 C11 131.5(4)
C5 Mo1 Mo2 C11 102.3(4)
Co1 Mo1 Mo2 C11 -133.7(4)
Co2 Mo1 Mo2 C11 -66.6(4)
C21 Mo1 Mo2 C15 105.4(3)
B3 Mo1 Mo2 C15 42.6(3)
B1 Mo1 Mo2 C15 0.7(3)
S1 Mo1 Mo2 C15 -133.1(3)
C3 Mo1 Mo2 C15 -130.9(4)
C2 Mo1 Mo2 C15 -104.5(3)
C1 Mo1 Mo2 C15 -66.1(3)
C4 Mo1 Mo2 C15 1.6(3)
C5 Mo1 Mo2 C15 -27.6(3)
Co1 Mo1 Mo2 C15 96.5(3)
Co2 Mo1 Mo2 C15 163.5(3)
C21 Mo1 Mo2 C13 172.25(12)
B3 Mo1 Mo2 C13 109.42(14)
B1 Mo1 Mo2 C13 67.58(19)
S1 Mo1 Mo2 C13 -66.28(9)
C3 Mo1 Mo2 C13 -64.1(4)
C2 Mo1 Mo2 C13 -37.69(15)
C1 Mo1 Mo2 C13 0.71(12)
C4 Mo1 Mo2 C13 68.4(2)
C5 Mo1 Mo2 C13 39.23(14)
Co1 Mo1 Mo2 C13 163.30(9)
Co2 Mo1 Mo2 C13 -129.64(9)
C21 Mo1 Mo2 C14 133.66(15)
B3 Mo1 Mo2 C14 70.82(17)
B1 Mo1 Mo2 C14 29.0(2)
S1 Mo1 Mo2 C14 -104.87(12)
C3 Mo1 Mo2 C14 -102.7(4)
C2 Mo1 Mo2 C14 -76.28(17)
C1 Mo1 Mo2 C14 -37.88(15)
C4 Mo1 Mo2 C14 29.8(3)
C5 Mo1 Mo2 C14 0.63(16)
Co1 Mo1 Mo2 C14 124.71(12)
Co2 Mo1 Mo2 C14 -168.24(12)
C21 Mo1 Mo2 Co1 8.95(9)
B3 Mo1 Mo2 Co1 -53.89(12)
B1 Mo1 Mo2 Co1 -95.73(17)
S1 Mo1 Mo2 Co1 130.42(3)
C3 Mo1 Mo2 Co1 132.6(3)
C2 Mo1 Mo2 Co1 159.01(12)
C1 Mo1 Mo2 Co1 -162.59(9)
C4 Mo1 Mo2 Co1 -94.9(2)
C5 Mo1 Mo2 Co1 -124.08(10)
Co2 Mo1 Mo2 Co1 67.052(18)
C21 Mo1 Mo2 Co2 -58.11(9)
B3 Mo1 Mo2 Co2 -120.94(12)
B1 Mo1 Mo2 Co2 -162.78(17)
S1 Mo1 Mo2 Co2 63.37(3)
C3 Mo1 Mo2 Co2 65.6(3)
C2 Mo1 Mo2 Co2 91.96(12)
C1 Mo1 Mo2 Co2 130.36(9)
C4 Mo1 Mo2 Co2 -161.9(2)
C5 Mo1 Mo2 Co2 168.87(10)
Co1 Mo1 Mo2 Co2 -67.052(18)
C26 Co2 S1 Mo2 85.60(12)
C25 Co2 S1 Mo2 -167.84(11)
C24 Co2 S1 Mo2 -43.4(2)
Co1 Co2 S1 Mo2 -41.57(2)
Mo1 Co2 S1 Mo2 -83.482(19)
C26 Co2 S1 Mo1 169.09(12)
C25 Co2 S1 Mo1 -84.36(11)
C24 Co2 S1 Mo1 40.1(2)
Co1 Co2 S1 Mo1 41.91(2)
Mo2 Co2 S1 Mo1 83.482(19)
C22 Mo2 S1 Co2 -5.30(13)
B2 Mo2 S1 Co2 81.92(15)
B1 Mo2 S1 Co2 110.16(14)
C12 Mo2 S1 Co2 -123.98(9)
C11 Mo2 S1 Co2 -103.73(11)
C15 Mo2 S1 Co2 -131.18(16)
C13 Mo2 S1 Co2 -158.82(8)
C14 Mo2 S1 Co2 -170.42(10)
Co1 Mo2 S1 Co2 38.49(2)
Mo1 Mo2 S1 Co2 77.21(3)
C22 Mo2 S1 Mo1 -82.51(13)
B2 Mo2 S1 Mo1 4.71(15)
B1 Mo2 S1 Mo1 32.95(14)
C12 Mo2 S1 Mo1 158.81(9)
C11 Mo2 S1 Mo1 179.06(11)
C15 Mo2 S1 Mo1 151.61(15)
C13 Mo2 S1 Mo1 123.97(8)
C14 Mo2 S1 Mo1 112.37(10)
Co1 Mo2 S1 Mo1 -38.72(2)
Co2 Mo2 S1 Mo1 -77.21(3)
C21 Mo1 S1 Co2 2.72(10)
B3 Mo1 S1 Co2 -82.18(14)
B1 Mo1 S1 Co2 -110.24(12)
C3 Mo1 S1 Co2 103.40(10)
C2 Mo1 S1 Co2 123.71(10)
C1 Mo1 S1 Co2 158.68(8)
C4 Mo1 S1 Co2 130.88(15)
C5 Mo1 S1 Co2 170.11(9)
Co1 Mo1 S1 Co2 -38.66(2)
Mo2 Mo1 S1 Co2 -77.25(2)
C21 Mo1 S1 Mo2 79.96(10)
B3 Mo1 S1 Mo2 -4.93(14)
B1 Mo1 S1 Mo2 -32.99(12)
C3 Mo1 S1 Mo2 -179.35(10)
C2 Mo1 S1 Mo2 -159.04(10)
C1 Mo1 S1 Mo2 -124.07(8)
C4 Mo1 S1 Mo2 -151.87(15)
C5 Mo1 S1 Mo2 -112.64(9)
Co1 Mo1 S1 Mo2 38.59(2)
Co2 Mo1 S1 Mo2 77.25(2)
